data_7112719
loop_
_publ_author_name
'Yamada, Shinji'
'Nojiri, Yuka'

_publ_section_title
;
 Water-assisted assembly of (E)-arylvinylpyridine hydrochlorides:
 effective substrates for solid-state [2+2] photodimerization.
;
_journal_issue 32
_journal_name_full 'Chemical communications (Cambridge, England)'
_journal_page_first 9143
_journal_page_last 9145
_journal_paper_doi 10.1039/c1cc12572a
_journal_volume 47
_journal_year 2011
_chemical_formula_moiety 'C34 H26 N2 '
_chemical_formula_sum 'C34 H26 N2'
_chemical_formula_weight 462.59
_space_group_IT_number 61
_symmetry_cell_setting orthorhombic
_symmetry_Int_Tables_number 61
_symmetry_space_group_name_Hall '-P 2ac 2ab'
_symmetry_space_group_name_H-M 'P b c a'
_cell_angle_alpha 90.0000
_cell_angle_beta 90.0000
_cell_angle_gamma 90.0000
_cell_formula_units_Z 12
_cell_length_a 22.5434(4)
_cell_length_b 8.91677(10)
_cell_length_c 49.7495(10)
_cell_measurement_reflns_used 27369
_cell_measurement_temperature 298.1
_cell_measurement_theta_max 68.1
_cell_measurement_theta_min 3.6
_cell_volume 10000.4(3)
_computing_cell_refinement PROCESS-AUTO
_computing_data_collection PROCESS-AUTO
_computing_data_reduction CrystalStructure
_computing_publication_material 'CrystalStructure 3.8'
_computing_structure_refinement SHELXL
_computing_structure_solution SHELXS97
_diffrn_detector_area_resol_mean 10.00
_diffrn_measured_fraction_theta_full 0.999
_diffrn_measured_fraction_theta_max 0.999
_diffrn_measurement_device_type 'Rigaku RAXIS-RAPID'
_diffrn_measurement_method \w
_diffrn_radiation_type 'Cu K\a'
_diffrn_radiation_wavelength 1.54187
_diffrn_reflns_av_R_equivalents 0.069
_diffrn_reflns_limit_h_max 27
_diffrn_reflns_limit_h_min -27
_diffrn_reflns_limit_k_max 10
_diffrn_reflns_limit_k_min -10
_diffrn_reflns_limit_l_max 59
_diffrn_reflns_limit_l_min -58
_diffrn_reflns_number 104123
_diffrn_reflns_theta_full 68.20
_diffrn_reflns_theta_max 68.20
_exptl_absorpt_coefficient_mu 0.411
_exptl_absorpt_correction_type none
_exptl_crystal_colour colorless
_exptl_crystal_density_diffrn 0.922
_exptl_crystal_density_method 'not measured'
_exptl_crystal_description platelet
_exptl_crystal_F_000 2928.00
_exptl_crystal_size_max 0.25
_exptl_crystal_size_mid 0.20
_exptl_crystal_size_min 0.02
_refine_diff_density_max 0.45
_refine_diff_density_min -0.23
_refine_ls_extinction_coef 0.00014(4)
_refine_ls_extinction_method SHELXL
_refine_ls_goodness_of_fit_ref 1.036
_refine_ls_hydrogen_treatment refall
_refine_ls_number_parameters 651
_refine_ls_number_reflns 9132
_refine_ls_R_factor_gt 0.0648
_refine_ls_shift/su_max 0.0030
_refine_ls_structure_factor_coef Fsqd
_refine_ls_weighting_details 'w = 1/[\s^2^(Fo^2^)+(0.1003P)^2^+0.4697P] where P=(Fo^2^+2Fc^2^)/3'
_refine_ls_weighting_scheme calc
_refine_ls_wR_factor_ref 0.2166
_reflns_number_gt 4163
_reflns_number_total 9132
_reflns_threshold_expression F^2^>2.0\s(F^2^)
_cod_data_source_file c1cc12572a.txt
_cod_data_source_block '_NAPHANTIHT1'
_cod_original_formula_sum 'C34 H26 N2 '
_cod_database_code 7112719

loop_
_symmetry_equiv_pos_site_id
_symmetry_equiv_pos_as_xyz
1 +X,+Y,+Z
2 1/2-X,1/2+Y,+Z
3 +X,1/2-Y,1/2+Z
4 1/2-X,-Y,1/2+Z
5 -X,-Y,-Z
6 1/2+X,1/2-Y,-Z
7 -X,1/2+Y,1/2-Z
8 1/2+X,+Y,1/2-Z

loop_
_atom_site_label
_atom_site_type_symbol
_atom_site_fract_x
_atom_site_fract_y
_atom_site_fract_z
_atom_site_U_iso_or_equiv
_atom_site_adp_type
_atom_site_occupancy
_atom_site_symmetry_multiplicity
_atom_site_calc_flag
_atom_site_refinement_flags
N(1) N 0.43337(15) 1.5764(3) 0.23392(7) 0.0890(9) Uani 1.00 1 d .
N(2) N 0.22708(14) 0.7028(3) 0.16739(6) 0.0814(8) Uani 1.00 1 d .
N(3) N 0.28374(17) 0.3823(4) -0.07744(8) 0.0989(10) Uani 1.00 1 d .
N(4) N 0.07219(18) -0.4460(3) -0.00983(8) 0.1048(11) Uani 1.00 1 d .
C(1) C 0.40843(12) 1.0972(3) 0.23043(6) 0.0600(8) Uani 1.00 1 d .
C(2) C 0.40547(12) 1.0145(3) 0.20292(6) 0.0586(7) Uani 1.00 1 d .
C(3) C 0.36266(12) 0.9027(3) 0.21687(6) 0.0576(7) Uani 1.00 1 d .
C(4) C 0.34766(12) 1.0260(3) 0.23744(6) 0.0610(8) Uani 1.00 1 d .
C(5) C 0.41613(13) 1.2639(3) 0.23140(6) 0.0618(8) Uani 1.00 1 d .
C(6) C 0.46089(15) 1.3341(4) 0.21740(7) 0.0768(9) Uani 1.00 1 d .
C(7) C 0.46708(17) 1.4881(4) 0.21920(8) 0.0881(11) Uani 1.00 1 d .
C(8) C 0.39020(17) 1.5081(4) 0.24707(8) 0.0869(11) Uani 1.00 1 d .
C(9) C 0.38000(14) 1.3554(3) 0.24634(7) 0.0733(9) Uani 1.00 1 d .
C(10) C 0.45978(13) 0.9580(3) 0.18895(6) 0.0601(7) Uani 1.00 1 d .
C(11) C 0.50418(14) 0.8786(3) 0.20303(7) 0.0711(9) Uani 1.00 1 d .
C(12) C 0.55236(15) 0.8220(3) 0.18997(7) 0.0774(9) Uani 1.00 1 d .
C(13) C 0.55961(14) 0.8390(3) 0.16214(8) 0.0755(9) Uani 1.00 1 d .
C(14) C 0.60905(16) 0.7785(4) 0.14798(9) 0.0959(11) Uani 1.00 1 d .
C(15) C 0.6130(2) 0.7936(5) 0.12081(11) 0.1126(14) Uani 1.00 1 d .
C(16) C 0.5692(2) 0.8700(5) 0.10651(9) 0.1127(14) Uani 1.00 1 d .
C(17) C 0.52173(19) 0.9300(4) 0.11933(8) 0.0981(12) Uani 1.00 1 d .
C(18) C 0.51570(15) 0.9162(3) 0.14769(7) 0.0747(9) Uani 1.00 1 d .
C(19) C 0.46667(14) 0.9755(3) 0.16176(7) 0.0710(9) Uani 1.00 1 d .
C(20) C 0.31507(14) 0.8310(3) 0.20042(6) 0.0619(8) Uani 1.00 1 d .
C(21) C 0.32883(15) 0.7290(3) 0.18043(7) 0.0767(9) Uani 1.00 1 d .
C(22) C 0.28389(18) 0.6698(4) 0.16457(7) 0.0839(10) Uani 1.00 1 d .
C(23) C 0.21426(15) 0.7993(4) 0.18671(8) 0.0777(10) Uani 1.00 1 d .
C(24) C 0.25542(15) 0.8643(3) 0.20368(6) 0.0713(9) Uani 1.00 1 d .
C(25) C 0.33079(14) 0.9907(3) 0.26600(6) 0.0621(8) Uani 1.00 1 d .
C(26) C 0.28126(15) 1.0619(4) 0.27790(8) 0.0823(10) Uani 1.00 1 d .
C(27) C 0.26585(17) 1.0366(4) 0.30417(8) 0.0948(12) Uani 1.00 1 d .
C(28) C 0.29896(17) 0.9394(4) 0.32004(8) 0.0784(9) Uani 1.00 1 d .
C(29) C 0.2848(2) 0.9158(5) 0.34736(9) 0.1078(13) Uani 1.00 1 d .
C(30) C 0.3184(2) 0.8235(5) 0.36247(9) 0.1171(15) Uani 1.00 1 d .
C(31) C 0.3663(2) 0.7465(5) 0.35146(9) 0.1107(13) Uani 1.00 1 d .
C(32) C 0.38088(17) 0.7662(4) 0.32491(8) 0.0922(11) Uani 1.00 1 d .
C(33) C 0.34811(15) 0.8647(3) 0.30885(7) 0.0702(9) Uani 1.00 1 d .
C(34) C 0.36268(14) 0.8939(3) 0.28148(7) 0.0677(8) Uani 1.00 1 d .
C(35) C 0.14122(13) 0.2245(3) -0.02722(6) 0.0627(8) Uani 1.00 1 d .
C(36) C 0.10366(13) 0.1017(3) -0.04146(6) 0.0618(8) Uani 1.00 1 d .
C(37) C 0.09245(13) 0.0339(3) -0.01320(6) 0.0639(8) Uani 1.00 1 d .
C(38) C 0.14843(13) 0.1151(3) -0.00329(6) 0.0663(8) Uani 1.00 1 d .
C(39) C 0.19206(14) 0.2826(3) -0.04322(7) 0.0690(9) Uani 1.00 1 d .
C(40) C 0.18181(16) 0.3809(4) -0.06423(8) 0.0867(10) Uani 1.00 1 d .
C(41) C 0.2281(2) 0.4265(4) -0.08045(8) 0.0993(12) Uani 1.00 1 d .
C(42) C 0.29295(17) 0.2893(5) -0.05736(10) 0.0994(13) Uani 1.00 1 d .
C(43) C 0.24979(16) 0.2374(4) -0.03982(8) 0.0858(10) Uani 1.00 1 d .
C(44) C 0.05292(13) 0.1412(3) -0.05950(6) 0.0625(8) Uani 1.00 1 d .
C(45) C 0.00796(14) 0.2411(3) -0.05113(7) 0.0724(9) Uani 1.00 1 d .
C(46) C -0.03974(15) 0.2673(4) -0.06693(8) 0.0845(10) Uani 1.00 1 d .
C(47) C -0.04646(16) 0.1971(4) -0.09207(8) 0.0817(10) Uani 1.00 1 d .
C(48) C -0.09807(18) 0.2187(5) -0.10820(10) 0.1134(15) Uani 1.00 1 d .
C(49) C -0.1017(2) 0.1470(7) -0.13228(12) 0.138(2) Uani 1.00 1 d .
C(50) C -0.0573(2) 0.0542(6) -0.14143(10) 0.1293(18) Uani 1.00 1 d .
C(51) C -0.0072(2) 0.0299(4) -0.12643(8) 0.1078(13) Uani 1.00 1 d .
C(52) C -0.00097(16) 0.1010(4) -0.10110(7) 0.0765(9) Uani 1.00 1 d .
C(53) C 0.04844(14) 0.0755(3) -0.08433(7) 0.0708(9) Uani 1.00 1 d .
C(54) C 0.08593(14) -0.1330(3) -0.01109(7) 0.0665(8) Uani 1.00 1 d .
C(55) C 0.04343(15) -0.2061(4) -0.02649(7) 0.0784(9) Uani 1.00 1 d .
C(56) C 0.03798(19) -0.3594(4) -0.02516(9) 0.0964(11) Uani 1.00 1 d .
C(57) C 0.11268(19) -0.3755(5) 0.00477(9) 0.0958(12) Uani 1.00 1 d .
C(58) C 0.12134(15) -0.2210(4) 0.00491(7) 0.0823(10) Uani 1.00 1 d .
C(59) C 0.15022(15) 0.1753(3) 0.02528(8) 0.0725(9) Uani 1.00 1 d .
C(60) C 0.11209(17) 0.1152(4) 0.04500(8) 0.0904(11) Uani 1.00 1 d .
C(61) C 0.11157(18) 0.1684(4) 0.07136(9) 0.1039(12) Uani 1.00 1 d .
C(62) C 0.14988(16) 0.2808(4) 0.07793(8) 0.0817(10) Uani 1.00 1 d .
C(63) C 0.15095(19) 0.3383(4) 0.10607(8) 0.0986(12) Uani 1.00 1 d .
C(64) C 0.1902(2) 0.4438(5) 0.11240(9) 0.1052(13) Uani 1.00 1 d .
C(65) C 0.2290(2) 0.5030(5) 0.09346(10) 0.1230(16) Uani 1.00 1 d .
C(66) C 0.22888(19) 0.4525(5) 0.06688(10) 0.1175(14) Uani 1.00 1 d .
C(67) C 0.19031(16) 0.3438(4) 0.05992(8) 0.0793(10) Uani 1.00 1 d .
C(68) C 0.18879(17) 0.2858(4) 0.03196(8) 0.0880(10) Uani 1.00 1 d .
H(1) H 0.4868 1.2783 0.2068 0.092 Uiso 1.00 1 c R
H(2) H 0.4973 1.5326 0.2093 0.106 Uiso 1.00 1 c R
H(3) H 0.3650 1.5667 0.2575 0.104 Uiso 1.00 1 c R
H(4) H 0.3486 1.3145 0.2560 0.088 Uiso 1.00 1 c R
H(5) H 0.5005 0.8648 0.2215 0.085 Uiso 1.00 1 c R
H(6) H 0.5811 0.7709 0.1997 0.093 Uiso 1.00 1 c R
H(7) H 0.6388 0.7284 0.1573 0.115 Uiso 1.00 1 c R
H(8) H 0.6452 0.7527 0.1117 0.135 Uiso 1.00 1 c R
H(9) H 0.5726 0.8798 0.0880 0.135 Uiso 1.00 1 c R
H(10) H 0.4929 0.9807 0.1095 0.118 Uiso 1.00 1 c R
H(11) H 0.4380 1.0284 0.1522 0.085 Uiso 1.00 1 c R
H(12) H 0.3680 0.7001 0.1776 0.092 Uiso 1.00 1 c R
H(13) H 0.2944 0.6026 0.1511 0.101 Uiso 1.00 1 c R
H(14) H 0.1746 0.8253 0.1891 0.093 Uiso 1.00 1 c R
H(15) H 0.2432 0.9298 0.2172 0.086 Uiso 1.00 1 c R
H(16) H 0.2586 1.1275 0.2676 0.099 Uiso 1.00 1 c R
H(17) H 0.2330 1.0849 0.3114 0.114 Uiso 1.00 1 c R
H(18) H 0.2523 0.9641 0.3549 0.129 Uiso 1.00 1 c R
H(19) H 0.3093 0.8109 0.3806 0.141 Uiso 1.00 1 c R
H(20) H 0.3884 0.6816 0.3621 0.133 Uiso 1.00 1 c R
H(21) H 0.4127 0.7139 0.3176 0.111 Uiso 1.00 1 c R
H(22) H 0.3951 0.8451 0.2739 0.081 Uiso 1.00 1 c R
H(23) H 0.4392 1.0503 0.2415 0.072 Uiso 1.00 1 c R
H(24) H 0.3827 1.0761 0.1903 0.070 Uiso 1.00 1 c R
H(25) H 0.3860 0.8243 0.2258 0.069 Uiso 1.00 1 c R
H(26) H 0.3165 1.0894 0.2297 0.073 Uiso 1.00 1 c R
H(27) H 0.1437 0.4164 -0.0674 0.104 Uiso 1.00 1 c R
H(28) H 0.2197 0.4926 -0.0944 0.119 Uiso 1.00 1 c R
H(29) H 0.3316 0.2556 -0.0547 0.119 Uiso 1.00 1 c R
H(30) H 0.2598 0.1727 -0.0259 0.103 Uiso 1.00 1 c R
H(31) H 0.0112 0.2893 -0.0346 0.087 Uiso 1.00 1 c R
H(32) H -0.0689 0.3334 -0.0610 0.101 Uiso 1.00 1 c R
H(33) H -0.1287 0.2805 -0.1024 0.136 Uiso 1.00 1 c R
H(34) H -0.1352 0.1612 -0.1429 0.166 Uiso 1.00 1 c R
H(35) H -0.0614 0.0072 -0.1580 0.155 Uiso 1.00 1 c R
H(36) H 0.0226 -0.0328 -0.1329 0.129 Uiso 1.00 1 c R
H(37) H 0.0787 0.0128 -0.0903 0.085 Uiso 1.00 1 c R
H(38) H 0.0186 -0.1512 -0.0377 0.094 Uiso 1.00 1 c R
H(39) H 0.0088 -0.4051 -0.0355 0.116 Uiso 1.00 1 c R
H(40) H 0.1371 -0.4334 0.0157 0.115 Uiso 1.00 1 c R
H(41) H 0.1506 -0.1781 0.0156 0.099 Uiso 1.00 1 c R
H(42) H 0.0865 0.0377 0.0403 0.108 Uiso 1.00 1 c R
H(43) H 0.0858 0.1284 0.0841 0.125 Uiso 1.00 1 c R
H(44) H 0.1248 0.3013 0.1189 0.118 Uiso 1.00 1 c R
H(45) H 0.1918 0.4789 0.1300 0.126 Uiso 1.00 1 c R
H(46) H 0.2555 0.5777 0.0986 0.148 Uiso 1.00 1 c R
H(47) H 0.2548 0.4930 0.0543 0.141 Uiso 1.00 1 c R
H(48) H 0.2143 0.3251 0.0191 0.106 Uiso 1.00 1 c R
H(49) H 0.1155 0.3080 -0.0219 0.075 Uiso 1.00 1 c R
H(50) H 0.1306 0.0351 -0.0513 0.074 Uiso 1.00 1 c R
H(51) H 0.0575 0.0818 -0.0053 0.077 Uiso 1.00 1 c R
H(52) H 0.1831 0.0511 -0.0064 0.080 Uiso 1.00 1 c R

loop_
_atom_site_aniso_label
_atom_site_aniso_U_11
_atom_site_aniso_U_22
_atom_site_aniso_U_33
_atom_site_aniso_U_12
_atom_site_aniso_U_13
_atom_site_aniso_U_23
N(1) 0.081(2) 0.065(2) 0.121(2) -0.0042(17) -0.0083(19) 0.0042(19)
N(2) 0.076(2) 0.085(2) 0.083(2) -0.0160(17) -0.0090(16) 0.0032(18)
N(3) 0.093(2) 0.102(2) 0.102(2) -0.019(2) 0.018(2) -0.021(2)
N(4) 0.110(2) 0.077(2) 0.128(3) 0.008(2) 0.018(2) 0.005(2)
C(1) 0.0539(18) 0.0571(19) 0.069(2) -0.0010(14) -0.0024(14) -0.0023(15)
C(2) 0.0509(17) 0.0569(19) 0.068(2) 0.0017(14) -0.0017(14) 0.0003(15)
C(3) 0.0537(17) 0.0530(18) 0.0663(19) 0.0018(14) 0.0016(14) -0.0023(15)
C(4) 0.0578(18) 0.0567(19) 0.069(2) -0.0003(14) 0.0001(15) 0.0025(16)
C(5) 0.0583(18) 0.057(2) 0.071(2) -0.0036(16) -0.0093(16) -0.0001(16)
C(6) 0.071(2) 0.065(2) 0.094(2) -0.0044(18) 0.0078(19) -0.0007(19)
C(7) 0.082(2) 0.076(2) 0.107(3) -0.011(2) -0.001(2) 0.013(2)
C(8) 0.083(2) 0.062(2) 0.116(3) 0.008(2) -0.004(2) -0.014(2)
C(9) 0.065(2) 0.062(2) 0.093(2) -0.0018(17) 0.0001(18) -0.0071(19)
C(10) 0.0548(18) 0.0585(19) 0.067(2) -0.0002(15) 0.0003(15) -0.0018(16)
C(11) 0.061(2) 0.076(2) 0.076(2) 0.0059(18) 0.0001(17) 0.0016(18)
C(12) 0.062(2) 0.085(2) 0.086(2) 0.0138(18) 0.0001(18) 0.002(2)
C(13) 0.062(2) 0.072(2) 0.092(2) 0.0018(17) 0.0120(19) -0.003(2)
C(14) 0.078(2) 0.101(3) 0.109(3) 0.012(2) 0.019(2) -0.006(2)
C(15) 0.102(3) 0.123(3) 0.112(3) 0.001(2) 0.042(2) -0.013(3)
C(16) 0.118(3) 0.134(4) 0.086(3) 0.002(3) 0.034(2) -0.001(2)
C(17) 0.105(3) 0.111(3) 0.079(2) 0.010(2) 0.017(2) 0.006(2)
C(18) 0.076(2) 0.075(2) 0.073(2) -0.0003(19) 0.0124(19) 0.0009(19)
C(19) 0.066(2) 0.073(2) 0.073(2) 0.0023(17) 0.0015(17) 0.0063(18)
C(20) 0.0606(19) 0.0570(19) 0.068(2) -0.0065(15) -0.0021(16) 0.0046(17)
C(21) 0.069(2) 0.078(2) 0.083(2) -0.0014(19) 0.0018(19) -0.019(2)
C(22) 0.094(2) 0.081(2) 0.077(2) -0.012(2) -0.004(2) -0.013(2)
C(23) 0.061(2) 0.082(2) 0.090(2) -0.0072(18) -0.0037(19) 0.008(2)
C(24) 0.062(2) 0.073(2) 0.079(2) -0.0099(17) -0.0012(17) -0.0039(18)
C(25) 0.0617(19) 0.0562(19) 0.068(2) -0.0031(16) 0.0015(16) -0.0017(16)
C(26) 0.074(2) 0.081(2) 0.092(2) 0.0166(19) 0.013(2) 0.009(2)
C(27) 0.094(2) 0.093(2) 0.097(3) 0.019(2) 0.029(2) 0.001(2)
C(28) 0.089(2) 0.071(2) 0.075(2) 0.002(2) 0.012(2) 0.001(2)
C(29) 0.129(3) 0.107(3) 0.087(3) 0.009(2) 0.027(2) 0.009(2)
C(30) 0.140(4) 0.129(4) 0.083(3) -0.005(3) 0.024(3) 0.014(3)
C(31) 0.120(3) 0.120(3) 0.092(3) -0.003(3) -0.001(2) 0.031(2)
C(32) 0.086(2) 0.099(2) 0.091(3) -0.000(2) 0.004(2) 0.017(2)
C(33) 0.070(2) 0.067(2) 0.073(2) -0.0072(18) 0.0008(18) 0.0061(18)
C(34) 0.0631(19) 0.065(2) 0.075(2) -0.0033(17) 0.0045(17) -0.0014(18)
C(35) 0.0595(18) 0.0589(19) 0.070(2) 0.0013(15) -0.0026(15) -0.0038(16)
C(36) 0.0555(18) 0.0590(19) 0.071(2) 0.0032(15) -0.0012(15) -0.0083(16)
C(37) 0.0623(19) 0.062(2) 0.068(2) 0.0048(16) -0.0014(15) -0.0016(16)
C(38) 0.0628(19) 0.067(2) 0.069(2) 0.0055(16) -0.0084(15) -0.0073(17)
C(39) 0.062(2) 0.065(2) 0.079(2) -0.0033(17) -0.0049(17) -0.0122(19)
C(40) 0.075(2) 0.088(2) 0.097(2) -0.004(2) 0.008(2) 0.008(2)
C(41) 0.099(3) 0.101(3) 0.098(3) -0.010(2) 0.008(2) -0.003(2)
C(42) 0.066(2) 0.104(3) 0.129(3) -0.009(2) 0.002(2) -0.026(3)
C(43) 0.060(2) 0.091(2) 0.106(2) -0.010(2) 0.000(2) -0.003(2)
C(44) 0.0562(18) 0.062(2) 0.070(2) -0.0043(15) -0.0023(15) 0.0006(17)
C(45) 0.068(2) 0.071(2) 0.079(2) 0.0085(18) 0.0015(18) -0.0012(18)
C(46) 0.064(2) 0.085(2) 0.105(3) 0.0119(19) -0.004(2) 0.013(2)
C(47) 0.070(2) 0.084(2) 0.092(2) -0.013(2) -0.020(2) 0.023(2)
C(48) 0.085(2) 0.124(3) 0.131(4) -0.012(2) -0.036(2) 0.041(3)
C(49) 0.127(4) 0.162(5) 0.126(4) -0.038(3) -0.070(3) 0.037(4)
C(50) 0.139(4) 0.152(5) 0.097(3) -0.040(3) -0.044(3) 0.008(3)
C(51) 0.118(3) 0.121(3) 0.084(3) -0.031(2) -0.022(2) -0.008(2)
C(52) 0.077(2) 0.076(2) 0.076(2) -0.015(2) -0.0132(19) 0.0091(19)
C(53) 0.063(2) 0.073(2) 0.077(2) -0.0002(16) -0.0012(17) -0.0037(18)
C(54) 0.065(2) 0.058(2) 0.077(2) 0.0081(17) 0.0071(17) 0.0013(18)
C(55) 0.080(2) 0.065(2) 0.090(2) -0.0012(19) 0.005(2) -0.000(2)
C(56) 0.102(3) 0.076(2) 0.110(3) -0.012(2) 0.011(2) -0.005(2)
C(57) 0.097(3) 0.080(3) 0.111(3) 0.023(2) 0.013(2) 0.023(2)
C(58) 0.079(2) 0.070(2) 0.098(2) 0.0114(19) 0.006(2) 0.007(2)
C(59) 0.065(2) 0.064(2) 0.089(2) 0.0042(17) -0.0153(19) -0.001(2)
C(60) 0.085(2) 0.106(3) 0.081(2) -0.001(2) -0.005(2) -0.008(2)
C(61) 0.091(2) 0.106(3) 0.114(3) -0.019(2) -0.007(2) 0.009(2)
C(62) 0.077(2) 0.069(2) 0.099(3) -0.004(2) -0.012(2) 0.005(2)
C(63) 0.117(3) 0.097(3) 0.082(2) 0.002(2) -0.016(2) -0.004(2)
C(64) 0.118(3) 0.102(3) 0.095(3) -0.009(2) -0.016(2) -0.010(2)
C(65) 0.144(4) 0.139(4) 0.086(3) -0.032(3) -0.009(3) -0.016(3)
C(66) 0.110(3) 0.116(3) 0.127(4) -0.033(2) -0.008(2) 0.008(3)
C(67) 0.076(2) 0.062(2) 0.100(2) -0.0113(19) -0.012(2) 0.006(2)
C(68) 0.100(2) 0.079(2) 0.085(2) 0.008(2) -0.017(2) 0.001(2)

loop_
_atom_type_symbol
_atom_type_description
_atom_type_scat_dispersion_real
_atom_type_scat_dispersion_imag
_atom_type_scat_source
C C 0.018 0.009
;
International Tables for Crystallography
(1992, Vol. C, Tables 4.2.6.8 and 6.1.1.4)
;
H H 0.000 0.000
;
International Tables for Crystallography
(1992, Vol. C, Table 6.1.1.4)
;
N N 0.031 0.018
;
International Tables for Crystallography
(1992, Vol. C, Tables 4.2.6.8 and 6.1.1.4)
;

loop_
_geom_angle_atom_site_label_1
_geom_angle_atom_site_label_2
_geom_angle_atom_site_label_3
_geom_angle
_geom_angle_publ_flag
C(7) N(1) C(8) 115.2(3) yes
C(22) N(2) C(23) 115.7(3) yes
C(41) N(3) C(42) 115.1(3) yes
C(56) N(4) C(57) 116.0(3) yes
C(2) C(1) C(4) 88.0(2) yes
C(2) C(1) C(5) 120.3(2) yes
C(4) C(1) C(5) 120.1(2) yes
C(1) C(2) C(3) 86.4(2) yes
C(1) C(2) C(10) 122.2(2) yes
C(3) C(2) C(10) 120.0(2) yes
C(2) C(3) C(4) 88.6(2) yes
C(2) C(3) C(20) 118.5(2) yes
C(4) C(3) C(20) 120.8(2) yes
C(1) C(4) C(3) 87.1(2) yes
C(1) C(4) C(25) 121.5(2) yes
C(3) C(4) C(25) 122.3(2) yes
C(1) C(5) C(6) 121.3(2) yes
C(1) C(5) C(9) 122.6(2) yes
C(6) C(5) C(9) 116.1(3) yes
C(5) C(6) C(7) 119.5(3) yes
N(1) C(7) C(6) 124.8(3) yes
N(1) C(8) C(9) 124.3(3) yes
C(5) C(9) C(8) 120.1(3) yes
C(2) C(10) C(11) 121.3(2) yes
C(2) C(10) C(19) 120.9(2) yes
C(11) C(10) C(19) 117.8(2) yes
C(10) C(11) C(12) 120.9(3) yes
C(11) C(12) C(13) 121.6(3) yes
C(12) C(13) C(14) 122.6(3) yes
C(12) C(13) C(18) 118.5(3) yes
C(14) C(13) C(18) 119.0(3) yes
C(13) C(14) C(15) 120.3(3) yes
C(14) C(15) C(16) 120.5(4) yes
C(15) C(16) C(17) 120.8(4) yes
C(16) C(17) C(18) 120.5(3) yes
C(13) C(18) C(17) 118.9(3) yes
C(13) C(18) C(19) 118.8(3) yes
C(17) C(18) C(19) 122.3(3) yes
C(10) C(19) C(18) 122.4(3) yes
C(3) C(20) C(21) 121.0(2) yes
C(3) C(20) C(24) 122.8(2) yes
C(21) C(20) C(24) 116.3(2) yes
C(20) C(21) C(22) 119.7(3) yes
N(2) C(22) C(21) 124.2(3) yes
N(2) C(23) C(24) 124.8(3) yes
C(20) C(24) C(23) 119.3(2) yes
C(4) C(25) C(26) 120.1(2) yes
C(4) C(25) C(34) 122.2(2) yes
C(26) C(25) C(34) 117.7(2) yes
C(25) C(26) C(27) 121.7(3) yes
C(26) C(27) C(28) 120.5(3) yes
C(27) C(28) C(29) 121.2(3) yes
C(27) C(28) C(33) 119.6(3) yes
C(29) C(28) C(33) 119.2(3) yes
C(28) C(29) C(30) 120.1(4) yes
C(29) C(30) C(31) 121.2(4) yes
C(30) C(31) C(32) 120.1(4) yes
C(31) C(32) C(33) 120.2(3) yes
C(28) C(33) C(32) 119.2(3) yes
C(28) C(33) C(34) 118.2(3) yes
C(32) C(33) C(34) 122.6(3) yes
C(25) C(34) C(33) 122.3(2) yes
C(36) C(35) C(38) 87.9(2) yes
C(36) C(35) C(39) 114.9(2) yes
C(38) C(35) C(39) 123.4(2) yes
C(35) C(36) C(37) 87.2(2) yes
C(35) C(36) C(44) 121.6(2) yes
C(37) C(36) C(44) 120.7(2) yes
C(36) C(37) C(38) 88.5(2) yes
C(36) C(37) C(54) 117.8(2) yes
C(38) C(37) C(54) 121.8(2) yes
C(35) C(38) C(37) 87.9(2) yes
C(35) C(38) C(59) 120.0(2) yes
C(37) C(38) C(59) 119.2(2) yes
C(35) C(39) C(40) 119.7(2) yes
C(35) C(39) C(43) 124.2(3) yes
C(40) C(39) C(43) 115.9(3) yes
C(39) C(40) C(41) 120.1(3) yes
N(3) C(41) C(40) 124.2(3) yes
N(3) C(42) C(43) 125.3(3) yes
C(39) C(43) C(42) 119.3(3) yes
C(36) C(44) C(45) 121.3(2) yes
C(36) C(44) C(53) 119.8(2) yes
C(45) C(44) C(53) 118.8(2) yes
C(44) C(45) C(46) 120.6(3) yes
C(45) C(46) C(47) 121.7(3) yes
C(46) C(47) C(48) 121.9(3) yes
C(46) C(47) C(52) 118.4(3) yes
C(48) C(47) C(52) 119.7(3) yes
C(47) C(48) C(49) 118.8(4) yes
C(48) C(49) C(50) 122.0(5) yes
C(49) C(50) C(51) 120.9(4) yes
C(50) C(51) C(52) 119.6(4) yes
C(47) C(52) C(51) 118.9(3) yes
C(47) C(52) C(53) 118.9(3) yes
C(51) C(52) C(53) 122.1(3) yes
C(44) C(53) C(52) 121.5(2) yes
C(37) C(54) C(55) 119.7(2) yes
C(37) C(54) C(58) 123.4(2) yes
C(55) C(54) C(58) 116.9(3) yes
C(54) C(55) C(56) 120.1(3) yes
N(4) C(56) C(55) 123.6(3) yes
N(4) C(57) C(58) 124.7(3) yes
C(54) C(58) C(57) 118.8(3) yes
C(38) C(59) C(60) 120.0(3) yes
C(38) C(59) C(68) 120.2(3) yes
C(60) C(59) C(68) 119.8(3) yes
C(59) C(60) C(61) 122.0(3) yes
C(60) C(61) C(62) 118.1(3) yes
C(61) C(62) C(63) 119.2(3) yes
C(61) C(62) C(67) 123.8(3) yes
C(63) C(62) C(67) 117.0(3) yes
C(62) C(63) C(64) 118.5(3) yes
C(63) C(64) C(65) 121.8(4) yes
C(64) C(65) C(66) 121.3(4) yes
C(65) C(66) C(67) 118.4(4) yes
C(62) C(67) C(66) 123.1(3) yes
C(62) C(67) C(68) 116.5(3) yes
C(66) C(67) C(68) 120.4(3) yes
C(59) C(68) C(67) 119.9(3) yes
C(2) C(1) H(23) 108.9 no
C(4) C(1) H(23) 108.9 no
C(5) C(1) H(23) 108.9 no
C(1) C(2) H(24) 108.7 no
C(3) C(2) H(24) 108.7 no
C(10) C(2) H(24) 108.7 no
C(2) C(3) H(25) 109.1 no
C(4) C(3) H(25) 109.1 no
C(20) C(3) H(25) 109.1 no
C(1) C(4) H(26) 108.0 no
C(3) C(4) H(26) 108.0 no
C(25) C(4) H(26) 108.0 no
C(5) C(6) H(1) 120.2 no
C(7) C(6) H(1) 120.3 no
N(1) C(7) H(2) 117.6 no
C(6) C(7) H(2) 117.6 no
N(1) C(8) H(3) 117.8 no
C(9) C(8) H(3) 117.8 no
C(5) C(9) H(4) 120.0 no
C(8) C(9) H(4) 119.9 no
C(10) C(11) H(5) 119.5 no
C(12) C(11) H(5) 119.5 no
C(11) C(12) H(6) 119.2 no
C(13) C(12) H(6) 119.2 no
C(13) C(14) H(7) 119.9 no
C(15) C(14) H(7) 119.8 no
C(14) C(15) H(8) 119.7 no
C(16) C(15) H(8) 119.7 no
C(15) C(16) H(9) 119.6 no
C(17) C(16) H(9) 119.6 no
C(16) C(17) H(10) 119.8 no
C(18) C(17) H(10) 119.7 no
C(10) C(19) H(11) 118.8 no
C(18) C(19) H(11) 118.8 no
C(20) C(21) H(12) 120.2 no
C(22) C(21) H(12) 120.2 no
N(2) C(22) H(13) 117.9 no
C(21) C(22) H(13) 117.9 no
N(2) C(23) H(14) 117.6 no
C(24) C(23) H(14) 117.6 no
C(20) C(24) H(15) 120.3 no
C(23) C(24) H(15) 120.3 no
C(25) C(26) H(16) 119.2 no
C(27) C(26) H(16) 119.1 no
C(26) C(27) H(17) 119.8 no
C(28) C(27) H(17) 119.7 no
C(28) C(29) H(18) 119.9 no
C(30) C(29) H(18) 120.0 no
C(29) C(30) H(19) 119.4 no
C(31) C(30) H(19) 119.4 no
C(30) C(31) H(20) 119.9 no
C(32) C(31) H(20) 119.9 no
C(31) C(32) H(21) 119.9 no
C(33) C(32) H(21) 119.9 no
C(25) C(34) H(22) 118.8 no
C(33) C(34) H(22) 118.9 no
C(36) C(35) H(49) 109.6 no
C(38) C(35) H(49) 109.6 no
C(39) C(35) H(49) 109.6 no
C(35) C(36) H(50) 108.5 no
C(37) C(36) H(50) 108.5 no
C(44) C(36) H(50) 108.5 no
C(36) C(37) H(51) 109.0 no
C(38) C(37) H(51) 109.0 no
C(54) C(37) H(51) 109.0 no
C(35) C(38) H(52) 109.3 no
C(37) C(38) H(52) 109.3 no
C(59) C(38) H(52) 109.3 no
C(39) C(40) H(27) 119.9 no
C(41) C(40) H(27) 119.9 no
N(3) C(41) H(28) 117.9 no
C(40) C(41) H(28) 117.9 no
N(3) C(42) H(29) 117.3 no
C(43) C(42) H(29) 117.4 no
C(39) C(43) H(30) 120.3 no
C(42) C(43) H(30) 120.3 no
C(44) C(45) H(31) 119.7 no
C(46) C(45) H(31) 119.7 no
C(45) C(46) H(32) 119.1 no
C(47) C(46) H(32) 119.1 no
C(47) C(48) H(33) 120.6 no
C(49) C(48) H(33) 120.6 no
C(48) C(49) H(34) 119.0 no
C(50) C(49) H(34) 119.0 no
C(49) C(50) H(35) 119.5 no
C(51) C(50) H(35) 119.5 no
C(50) C(51) H(36) 120.2 no
C(52) C(51) H(36) 120.2 no
C(44) C(53) H(37) 119.3 no
C(52) C(53) H(37) 119.2 no
C(54) C(55) H(38) 119.9 no
C(56) C(55) H(38) 119.9 no
N(4) C(56) H(39) 118.2 no
C(55) C(56) H(39) 118.2 no
N(4) C(57) H(40) 117.7 no
C(58) C(57) H(40) 117.7 no
C(54) C(58) H(41) 120.6 no
C(57) C(58) H(41) 120.6 no
C(59) C(60) H(42) 119.0 no
C(61) C(60) H(42) 119.0 no
C(60) C(61) H(43) 121.0 no
C(62) C(61) H(43) 121.0 no
C(62) C(63) H(44) 120.8 no
C(64) C(63) H(44) 120.8 no
C(63) C(64) H(45) 119.1 no
C(65) C(64) H(45) 119.1 no
C(64) C(65) H(46) 119.3 no
C(66) C(65) H(46) 119.4 no
C(65) C(66) H(47) 120.8 no
C(67) C(66) H(47) 120.8 no
C(59) C(68) H(48) 120.1 no
C(67) C(68) H(48) 120.1 no

loop_
_geom_bond_atom_site_label_1
_geom_bond_atom_site_label_2
_geom_bond_distance
_geom_bond_publ_flag
N(1) C(7) 1.316(5) yes
N(1) C(8) 1.321(5) yes
N(2) C(22) 1.322(5) yes
N(2) C(23) 1.322(4) yes
N(3) C(41) 1.323(6) yes
N(3) C(42) 1.315(6) yes
N(4) C(56) 1.332(5) yes
N(4) C(57) 1.325(5) yes
C(1) C(2) 1.556(4) yes
C(1) C(4) 1.550(3) yes
C(1) C(5) 1.497(4) yes
C(2) C(3) 1.552(4) yes
C(2) C(10) 1.495(4) yes
C(3) C(4) 1.540(4) yes
C(3) C(20) 1.493(4) yes
C(4) C(25) 1.504(4) yes
C(5) C(6) 1.377(4) yes
C(5) C(9) 1.372(4) yes
C(6) C(7) 1.384(5) yes
C(8) C(9) 1.382(4) yes
C(10) C(11) 1.412(4) yes
C(10) C(19) 1.371(4) yes
C(11) C(12) 1.363(4) yes
C(12) C(13) 1.402(5) yes
C(13) C(14) 1.425(5) yes
C(13) C(18) 1.404(4) yes
C(14) C(15) 1.361(7) yes
C(15) C(16) 1.395(7) yes
C(16) C(17) 1.356(6) yes
C(17) C(18) 1.423(5) yes
C(18) C(19) 1.411(4) yes
C(20) C(21) 1.383(4) yes
C(20) C(24) 1.387(4) yes
C(21) C(22) 1.388(5) yes
C(23) C(24) 1.382(4) yes
C(25) C(26) 1.414(4) yes
C(25) C(34) 1.362(4) yes
C(26) C(27) 1.371(5) yes
C(27) C(28) 1.390(5) yes
C(28) C(29) 1.412(5) yes
C(28) C(33) 1.408(5) yes
C(29) C(30) 1.347(6) yes
C(30) C(31) 1.392(6) yes
C(31) C(32) 1.373(5) yes
C(32) C(33) 1.398(5) yes
C(33) C(34) 1.425(4) yes
C(35) C(36) 1.555(4) yes
C(35) C(38) 1.548(4) yes
C(35) C(39) 1.488(4) yes
C(36) C(37) 1.551(4) yes
C(36) C(44) 1.496(4) yes
C(37) C(38) 1.536(4) yes
C(37) C(54) 1.499(4) yes
C(38) C(59) 1.520(4) yes
C(39) C(40) 1.384(5) yes
C(39) C(43) 1.373(4) yes
C(40) C(41) 1.381(5) yes
C(42) C(43) 1.386(5) yes
C(44) C(45) 1.412(4) yes
C(44) C(53) 1.371(4) yes
C(45) C(46) 1.352(4) yes
C(46) C(47) 1.407(5) yes
C(47) C(48) 1.426(5) yes
C(47) C(52) 1.410(5) yes
C(48) C(49) 1.360(7) yes
C(49) C(50) 1.376(8) yes
C(50) C(51) 1.372(7) yes
C(51) C(52) 1.418(5) yes
C(52) C(53) 1.410(4) yes
C(54) C(55) 1.389(4) yes
C(54) C(58) 1.374(4) yes
C(55) C(56) 1.373(5) yes
C(57) C(58) 1.391(5) yes
C(59) C(60) 1.410(5) yes
C(59) C(68) 1.355(5) yes
C(60) C(61) 1.395(6) yes
C(61) C(62) 1.362(5) yes
C(62) C(63) 1.491(5) yes
C(62) C(67) 1.396(5) yes
C(63) C(64) 1.330(6) yes
C(64) C(65) 1.389(6) yes
C(65) C(66) 1.397(7) yes
C(66) C(67) 1.347(5) yes
C(67) C(68) 1.485(5) yes
C(1) H(23) 0.980 no
C(2) H(24) 0.980 no
C(3) H(25) 0.980 no
C(4) H(26) 0.980 no
C(6) H(1) 0.930 no
C(7) H(2) 0.930 no
C(8) H(3) 0.930 no
C(9) H(4) 0.930 no
C(11) H(5) 0.930 no
C(12) H(6) 0.930 no
C(14) H(7) 0.930 no
C(15) H(8) 0.930 no
C(16) H(9) 0.930 no
C(17) H(10) 0.930 no
C(19) H(11) 0.930 no
C(21) H(12) 0.930 no
C(22) H(13) 0.930 no
C(23) H(14) 0.930 no
C(24) H(15) 0.930 no
C(26) H(16) 0.930 no
C(27) H(17) 0.930 no
C(29) H(18) 0.930 no
C(30) H(19) 0.930 no
C(31) H(20) 0.930 no
C(32) H(21) 0.930 no
C(34) H(22) 0.930 no
C(35) H(49) 0.980 no
C(36) H(50) 0.980 no
C(37) H(51) 0.980 no
C(38) H(52) 0.980 no
C(40) H(27) 0.930 no
C(41) H(28) 0.930 no
C(42) H(29) 0.930 no
C(43) H(30) 0.930 no
C(45) H(31) 0.930 no
C(46) H(32) 0.930 no
C(48) H(33) 0.930 no
C(49) H(34) 0.930 no
C(50) H(35) 0.930 no
C(51) H(36) 0.930 no
C(53) H(37) 0.930 no
C(55) H(38) 0.930 no
C(56) H(39) 0.930 no
C(57) H(40) 0.930 no
C(58) H(41) 0.930 no
C(60) H(42) 0.930 no
C(61) H(43) 0.930 no
C(63) H(44) 0.930 no
C(64) H(45) 0.930 no
C(65) H(46) 0.930 no
C(66) H(47) 0.930 no
C(68) H(48) 0.930 no

loop_
_geom_contact_atom_site_label_1
_geom_contact_atom_site_label_2
_geom_contact_distance
_geom_contact_site_symmetry_2
N(1) C(3) 3.424(4) 1_565
N(1) C(5) 2.816(4) .
N(1) C(6) 2.394(4) .
N(1) C(9) 2.390(4) .
N(1) C(11) 3.489(4) 1_565
N(2) C(20) 2.818(4) .
N(2) C(21) 2.395(4) .
N(2) C(24) 2.396(4) .
N(2) C(24) 3.539(4) 2_545
N(2) C(49) 3.582(6) 5_565
N(3) C(15) 3.540(6) 5_665
N(3) C(39) 2.822(5) .
N(3) C(40) 2.390(5) .
N(3) C(43) 2.400(5) .
N(4) N(4) 3.533(5) 5_545
N(4) C(35) 3.436(4) 1_545
N(4) C(54) 2.809(4) .
N(4) C(55) 2.383(4) .
N(4) C(56) 3.495(5) 5_545
N(4) C(58) 2.406(5) .
C(1) C(3) 2.128(4) .
C(1) C(6) 2.506(4) .
C(1) C(9) 2.517(4) .
C(1) C(10) 2.672(4) .
C(1) C(11) 3.212(4) .
C(1) C(20) 3.506(4) .
C(1) C(25) 2.664(4) .
C(1) C(34) 3.287(4) .
C(2) C(4) 2.158(4) .
C(2) C(5) 2.647(4) .
C(2) C(6) 3.193(4) .
C(2) C(11) 2.534(4) .
C(2) C(19) 2.493(4) .
C(2) C(20) 2.616(4) .
C(2) C(21) 3.274(4) .
C(2) C(25) 3.568(4) .
C(3) N(1) 3.424(4) 1_545
C(3) C(1) 2.128(4) .
C(3) C(5) 3.514(4) .
C(3) C(10) 2.639(4) .
C(3) C(11) 3.271(4) .
C(3) C(21) 2.504(4) .
C(3) C(24) 2.528(4) .
C(3) C(25) 2.666(4) .
C(3) C(34) 3.215(4) .
C(4) C(2) 2.158(4) .
C(4) C(5) 2.641(4) .
C(4) C(9) 3.058(4) .
C(4) C(10) 3.546(4) .
C(4) C(20) 2.637(4) .
C(4) C(24) 3.037(4) .
C(4) C(26) 2.529(4) .
C(4) C(34) 2.511(4) .
C(5) N(1) 2.816(4) .
C(5) C(2) 2.647(4) .
C(5) C(3) 3.514(4) .
C(5) C(4) 2.641(4) .
C(5) C(7) 2.385(5) .
C(5) C(8) 2.386(4) .
C(5) C(10) 3.587(4) .
C(5) C(25) 3.550(4) .
C(6) N(1) 2.394(4) .
C(6) C(1) 2.506(4) .
C(6) C(2) 3.193(4) .
C(6) C(8) 2.670(5) .
C(6) C(9) 2.331(4) .
C(7) C(5) 2.385(5) .
C(7) C(8) 2.227(5) .
C(7) C(9) 2.661(5) .
C(8) C(5) 2.386(4) .
C(8) C(6) 2.670(5) .
C(8) C(7) 2.227(5) .
C(9) N(1) 2.390(4) .
C(9) C(1) 2.517(4) .
C(9) C(4) 3.058(4) .
C(9) C(6) 2.331(4) .
C(9) C(7) 2.661(5) .
C(9) C(12) 3.529(4) 7_655
C(9) C(25) 3.573(4) .
C(10) C(1) 2.672(4) .
C(10) C(3) 2.639(4) .
C(10) C(4) 3.546(4) .
C(10) C(5) 3.587(4) .
C(10) C(12) 2.414(4) .
C(10) C(13) 2.823(4) .
C(10) C(18) 2.437(4) .
C(10) C(20) 3.500(4) .
C(11) N(1) 3.489(4) 1_545
C(11) C(1) 3.212(4) .
C(11) C(2) 2.534(4) .
C(11) C(3) 3.271(4) .
C(11) C(13) 2.413(5) .
C(11) C(18) 2.786(4) .
C(11) C(19) 2.383(4) .
C(12) C(9) 3.529(4) 7_645
C(12) C(10) 2.414(4) .
C(12) C(14) 2.480(5) .
C(12) C(18) 2.411(4) .
C(12) C(19) 2.752(4) .
C(13) C(10) 2.823(4) .
C(13) C(11) 2.413(5) .
C(13) C(15) 2.417(6) .
C(13) C(16) 2.790(5) .
C(13) C(17) 2.434(5) .
C(13) C(19) 2.423(4) .
C(14) C(12) 2.480(5) .
C(14) C(16) 2.394(6) .
C(14) C(17) 2.781(5) .
C(14) C(18) 2.437(5) .
C(15) N(3) 3.540(6) 5_665
C(15) C(13) 2.417(6) .
C(15) C(17) 2.392(6) .
C(15) C(18) 2.792(5) .
C(16) C(13) 2.790(5) .
C(16) C(14) 2.394(6) .
C(16) C(18) 2.413(5) .
C(17) C(13) 2.434(5) .
C(17) C(14) 2.781(5) .
C(17) C(15) 2.392(6) .
C(17) C(19) 2.482(5) .
C(18) C(10) 2.437(4) .
C(18) C(11) 2.786(4) .
C(18) C(12) 2.411(4) .
C(18) C(14) 2.437(5) .
C(18) C(15) 2.792(5) .
C(18) C(16) 2.413(5) .
C(19) C(2) 2.493(4) .
C(19) C(11) 2.383(4) .
C(19) C(12) 2.752(4) .
C(19) C(13) 2.423(4) .
C(19) C(17) 2.482(5) .
C(20) N(2) 2.818(4) .
C(20) C(1) 3.506(4) .
C(20) C(2) 2.616(4) .
C(20) C(4) 2.637(4) .
C(20) C(10) 3.500(4) .
C(20) C(22) 2.396(4) .
C(20) C(23) 2.390(4) .
C(20) C(25) 3.577(4) .
C(21) N(2) 2.395(4) .
C(21) C(2) 3.274(4) .
C(21) C(3) 2.504(4) .
C(21) C(23) 2.676(4) .
C(21) C(24) 2.352(4) .
C(22) C(20) 2.396(4) .
C(22) C(23) 2.238(5) .
C(22) C(23) 3.483(5) 2_545
C(22) C(24) 2.685(4) .
C(22) C(24) 3.463(4) 2_545
C(22) C(63) 3.590(5) 2_555
C(23) C(20) 2.390(4) .
C(23) C(21) 2.676(4) .
C(23) C(22) 2.238(5) .
C(23) C(22) 3.483(5) 2_555
C(24) N(2) 2.396(4) .
C(24) N(2) 3.539(4) 2_555
C(24) C(3) 2.528(4) .
C(24) C(4) 3.037(4) .
C(24) C(21) 2.352(4) .
C(24) C(22) 2.685(4) .
C(24) C(22) 3.463(4) 2_555
C(25) C(1) 2.664(4) .
C(25) C(2) 3.568(4) .
C(25) C(3) 2.666(4) .
C(25) C(5) 3.550(4) .
C(25) C(9) 3.573(4) .
C(25) C(20) 3.577(4) .
C(25) C(27) 2.433(4) .
C(25) C(28) 2.820(4) .
C(25) C(33) 2.441(4) .
C(26) C(4) 2.529(4) .
C(26) C(28) 2.397(5) .
C(26) C(33) 2.781(4) .
C(26) C(34) 2.376(4) .
C(27) C(25) 2.433(4) .
C(27) C(29) 2.441(6) .
C(27) C(33) 2.418(5) .
C(27) C(34) 2.768(5) .
C(28) C(25) 2.820(4) .
C(28) C(26) 2.397(5) .
C(28) C(30) 2.391(6) .
C(28) C(31) 2.776(5) .
C(28) C(32) 2.420(5) .
C(28) C(34) 2.431(5) .
C(29) C(27) 2.441(6) .
C(29) C(31) 2.386(6) .
C(29) C(32) 2.778(6) .
C(29) C(33) 2.432(5) .
C(30) C(28) 2.391(6) .
C(30) C(32) 2.396(6) .
C(30) C(33) 2.775(5) .
C(31) C(28) 2.776(5) .
C(31) C(29) 2.386(6) .
C(31) C(33) 2.402(5) .
C(32) C(28) 2.420(5) .
C(32) C(29) 2.778(6) .
C(32) C(30) 2.396(6) .
C(32) C(34) 2.476(5) .
C(33) C(25) 2.441(4) .
C(33) C(26) 2.781(4) .
C(33) C(27) 2.418(5) .
C(33) C(29) 2.432(5) .
C(33) C(30) 2.775(5) .
C(33) C(31) 2.402(5) .
C(34) C(1) 3.287(4) .
C(34) C(3) 3.215(4) .
C(34) C(4) 2.511(4) .
C(34) C(26) 2.376(4) .
C(34) C(27) 2.768(5) .
C(34) C(28) 2.431(5) .
C(34) C(32) 2.476(5) .
C(35) N(4) 3.436(4) 1_565
C(35) C(37) 2.141(4) .
C(35) C(40) 2.485(4) .
C(35) C(43) 2.529(4) .
C(35) C(44) 2.663(4) .
C(35) C(45) 3.234(4) .
C(35) C(54) 3.515(4) .
C(35) C(59) 2.656(4) .
C(35) C(68) 3.181(4) .
C(36) C(38) 2.154(4) .
C(36) C(39) 2.565(4) .
C(36) C(40) 3.254(4) .
C(36) C(43) 3.510(4) .
C(36) C(45) 2.536(4) .
C(36) C(53) 2.480(4) .
C(36) C(54) 2.612(4) .
C(36) C(55) 3.152(4) .
C(36) C(59) 3.544(4) .
C(37) C(35) 2.141(4) .
C(37) C(39) 3.492(4) .
C(37) C(44) 2.649(4) .
C(37) C(45) 3.256(4) .
C(37) C(55) 2.498(4) .
C(37) C(58) 2.530(4) .
C(37) C(59) 2.637(4) .
C(37) C(60) 3.017(4) .
C(38) C(36) 2.154(4) .
C(38) C(39) 2.673(4) .
C(38) C(43) 3.117(4) .
C(38) C(44) 3.537(4) .
C(38) C(54) 2.652(4) .
C(38) C(58) 3.086(4) .
C(38) C(60) 2.538(4) .
C(38) C(68) 2.494(4) .
C(39) N(3) 2.822(5) .
C(39) C(36) 2.565(4) .
C(39) C(37) 3.492(4) .
C(39) C(38) 2.673(4) .
C(39) C(41) 2.396(5) .
C(39) C(42) 2.381(5) .
C(39) C(44) 3.476(4) .
C(40) N(3) 2.390(5) .
C(40) C(35) 2.485(4) .
C(40) C(36) 3.254(4) .
C(40) C(42) 2.657(5) .
C(40) C(43) 2.337(5) .
C(41) C(39) 2.396(5) .
C(41) C(42) 2.225(6) .
C(41) C(42) 3.466(6) 2_555
C(41) C(43) 2.677(5) .
C(41) C(43) 3.467(5) 2_555
C(42) C(39) 2.381(5) .
C(42) C(40) 2.657(5) .
C(42) C(41) 2.225(6) .
C(42) C(41) 3.466(6) 2_545
C(43) N(3) 2.400(5) .
C(43) C(35) 2.529(4) .
C(43) C(36) 3.510(4) .
C(43) C(38) 3.117(4) .
C(43) C(40) 2.337(5) .
C(43) C(41) 2.677(5) .
C(43) C(41) 3.467(5) 2_545
C(44) C(35) 2.663(4) .
C(44) C(37) 2.649(4) .
C(44) C(38) 3.537(4) .
C(44) C(39) 3.476(4) .
C(44) C(46) 2.401(4) .
C(44) C(47) 2.810(4) .
C(44) C(52) 2.426(4) .
C(44) C(54) 3.511(4) .
C(44) C(55) 3.512(4) .
C(45) C(35) 3.234(4) .
C(45) C(36) 2.536(4) .
C(45) C(37) 3.256(4) .
C(45) C(47) 2.410(5) .
C(45) C(52) 2.789(4) .
C(45) C(53) 2.396(4) .
C(46) C(44) 2.401(4) .
C(46) C(48) 2.476(6) .
C(46) C(52) 2.419(5) .
C(46) C(53) 2.761(4) .
C(47) C(44) 2.810(4) .
C(47) C(45) 2.410(5) .
C(47) C(49) 2.398(7) .
C(47) C(50) 2.778(6) .
C(47) C(51) 2.435(5) .
C(47) C(53) 2.429(4) .
C(48) C(46) 2.476(6) .
C(48) C(50) 2.393(7) .
C(48) C(51) 2.802(6) .
C(48) C(52) 2.453(5) .
C(49) N(2) 3.582(6) 5_565
C(49) C(47) 2.398(7) .
C(49) C(51) 2.391(7) .
C(49) C(52) 2.780(6) .
C(50) C(47) 2.778(6) .
C(50) C(48) 2.393(7) .
C(50) C(52) 2.411(6) .
C(51) C(47) 2.435(5) .
C(51) C(48) 2.802(6) .
C(51) C(49) 2.391(7) .
C(51) C(53) 2.475(5) .
C(52) C(44) 2.426(4) .
C(52) C(45) 2.789(4) .
C(52) C(46) 2.419(5) .
C(52) C(48) 2.453(5) .
C(52) C(49) 2.780(6) .
C(52) C(50) 2.411(6) .
C(53) C(36) 2.480(4) .
C(53) C(45) 2.396(4) .
C(53) C(46) 2.761(4) .
C(53) C(47) 2.429(4) .
C(53) C(51) 2.475(5) .
C(54) N(4) 2.809(4) .
C(54) C(35) 3.515(4) .
C(54) C(36) 2.612(4) .
C(54) C(38) 2.652(4) .
C(54) C(44) 3.511(4) .
C(54) C(56) 2.394(5) .
C(54) C(57) 2.379(5) .
C(54) C(59) 3.596(4) .
C(55) N(4) 2.383(4) .
C(55) C(36) 3.152(4) .
C(55) C(37) 2.498(4) .
C(55) C(44) 3.512(4) .
C(55) C(57) 2.671(5) .
C(55) C(58) 2.354(4) .
C(56) N(4) 3.495(5) 5_545
C(56) C(54) 2.394(5) .
C(56) C(57) 2.252(6) .
C(56) C(58) 2.700(5) .
C(57) C(54) 2.379(5) .
C(57) C(55) 2.671(5) .
C(57) C(56) 2.252(6) .
C(58) N(4) 2.406(5) .
C(58) C(37) 2.530(4) .
C(58) C(38) 3.086(4) .
C(58) C(55) 2.354(4) .
C(58) C(56) 2.700(5) .
C(59) C(35) 2.656(4) .
C(59) C(36) 3.544(4) .
C(59) C(37) 2.637(4) .
C(59) C(54) 3.596(4) .
C(59) C(61) 2.453(5) .
C(59) C(62) 2.783(5) .
C(59) C(67) 2.458(5) .
C(60) C(37) 3.017(4) .
C(60) C(38) 2.538(4) .
C(60) C(62) 2.364(5) .
C(60) C(67) 2.796(5) .
C(60) C(68) 2.393(5) .
C(61) C(59) 2.453(5) .
C(61) C(63) 2.463(6) .
C(61) C(67) 2.433(5) .
C(61) C(68) 2.823(5) .
C(62) C(59) 2.783(5) .
C(62) C(60) 2.364(5) .
C(62) C(64) 2.425(5) .
C(62) C(65) 2.775(6) .
C(62) C(66) 2.412(5) .
C(62) C(68) 2.450(5) .
C(63) C(22) 3.590(5) 2_545
C(63) C(61) 2.463(6) .
C(63) C(65) 2.375(6) .
C(63) C(66) 2.815(6) .
C(63) C(67) 2.462(5) .
C(64) C(62) 2.425(5) .
C(64) C(66) 2.428(6) .
C(64) C(67) 2.759(5) .
C(65) C(62) 2.775(6) .
C(65) C(63) 2.375(6) .
C(65) C(67) 2.358(6) .
C(66) C(62) 2.412(5) .
C(66) C(63) 2.815(6) .
C(66) C(64) 2.428(6) .
C(66) C(68) 2.459(6) .
C(67) C(59) 2.458(5) .
C(67) C(60) 2.796(5) .
C(67) C(61) 2.433(5) .
C(67) C(63) 2.462(5) .
C(67) C(64) 2.759(5) .
C(67) C(65) 2.358(6) .
C(68) C(35) 3.181(4) .
C(68) C(38) 2.494(4) .
C(68) C(60) 2.393(5) .
C(68) C(61) 2.823(5) .
C(68) C(62) 2.450(5) .
C(68) C(66) 2.459(6) .
N(1) H(1) 3.214 .
N(1) H(2) 1.932 .
N(1) H(3) 1.939 .
N(1) H(4) 3.211 .
N(1) H(5) 3.047 1_565
N(1) H(5) 3.272 7_655
N(1) H(12) 3.351 1_565
N(1) H(22) 3.232 1_565
N(1) H(23) 3.131 7_655
N(1) H(25) 2.489 1_565
N(2) H(12) 3.217 .
N(2) H(13) 1.939 .
N(2) H(14) 1.937 .
N(2) H(15) 3.218 .
N(2) H(15) 3.536 2_545
N(2) H(24) 2.949 2_545
N(2) H(26) 3.407 2_545
N(2) H(34) 2.692 5_565
N(2) H(45) 2.843 .
N(2) H(45) 3.587 2_555
N(3) H(8) 2.631 5_665
N(3) H(19) 3.490 3_564
N(3) H(19) 3.425 4_564
N(3) H(27) 3.211 .
N(3) H(28) 1.940 .
N(3) H(28) 3.577 2_545
N(3) H(29) 1.928 .
N(3) H(30) 3.219 .
N(3) H(37) 3.373 2_555
N(3) H(50) 2.698 2_555
N(4) H(27) 3.509 1_545
N(4) H(29) 3.595 2_545
N(4) H(31) 2.998 1_545
N(4) H(31) 3.221 5_555
N(4) H(38) 3.208 .
N(4) H(39) 1.952 .
N(4) H(39) 3.192 5_545
N(4) H(40) 1.941 .
N(4) H(41) 3.230 .
N(4) H(49) 2.475 1_545
C(1) H(1) 2.666 .
C(1) H(4) 2.682 .
C(1) H(5) 2.966 .
C(1) H(14) 3.446 2_555
C(1) H(22) 3.134 .
C(1) H(24) 2.088 .
C(1) H(25) 2.497 .
C(1) H(26) 2.074 .
C(2) H(1) 2.988 .
C(2) H(5) 2.688 .
C(2) H(11) 2.629 .
C(2) H(12) 3.187 .
C(2) H(14) 3.379 2_555
C(2) H(23) 2.090 .
C(2) H(25) 2.089 .
C(2) H(26) 2.500 .
C(3) H(5) 3.134 .
C(3) H(12) 2.662 .
C(3) H(15) 2.703 .
C(3) H(22) 2.975 .
C(3) H(23) 2.493 .
C(3) H(24) 2.084 .
C(3) H(26) 2.065 .
C(4) H(4) 2.733 .
C(4) H(15) 2.701 .
C(4) H(16) 2.667 .
C(4) H(22) 2.653 .
C(4) H(23) 2.084 .
C(4) H(24) 2.514 .
C(4) H(25) 2.078 .
C(5) H(1) 2.012 .
C(5) H(2) 3.210 .
C(5) H(3) 3.210 .
C(5) H(4) 2.005 .
C(5) H(5) 3.136 7_655
C(5) H(6) 3.427 7_655
C(5) H(14) 2.987 2_555
C(5) H(23) 2.037 .
C(5) H(24) 2.748 .
C(5) H(26) 2.734 .
C(6) H(2) 1.993 .
C(6) H(3) 3.599 .
C(6) H(4) 3.183 .
C(6) H(5) 3.174 7_655
C(6) H(14) 3.366 2_555
C(6) H(21) 3.507 7_655
C(6) H(22) 3.277 7_655
C(6) H(23) 2.843 .
C(6) H(24) 3.196 .
C(6) H(35) 3.314 6_565
C(7) H(1) 2.019 .
C(7) H(3) 3.069 .
C(7) H(4) 3.590 .
C(7) H(5) 3.444 1_565
C(7) H(5) 3.233 7_655
C(7) H(12) 3.583 1_565
C(7) H(22) 3.376 7_655
C(7) H(23) 2.931 7_655
C(7) H(25) 3.526 1_565
C(7) H(35) 3.111 6_565
C(8) H(1) 3.599 .
C(8) H(2) 3.068 .
C(8) H(4) 2.014 .
C(8) H(5) 3.186 7_655
C(8) H(6) 3.449 7_655
C(8) H(15) 3.428 2_555
C(8) H(22) 3.290 1_565
C(8) H(25) 3.014 1_565
C(9) H(1) 3.183 .
C(9) H(2) 3.590 .
C(9) H(3) 1.993 .
C(9) H(5) 3.135 7_655
C(9) H(6) 2.921 7_655
C(9) H(14) 3.116 2_555
C(9) H(15) 3.204 2_555
C(9) H(16) 3.570 .
C(9) H(23) 3.039 .
C(9) H(26) 2.891 .
C(10) H(1) 3.052 .
C(10) H(5) 2.038 .
C(10) H(6) 3.249 .
C(10) H(11) 1.993 .
C(10) H(12) 3.144 .
C(10) H(23) 2.781 .
C(10) H(24) 2.034 .
C(10) H(25) 2.747 .
C(11) H(1) 3.590 .
C(11) H(2) 3.105 1_545
C(11) H(6) 1.990 .
C(11) H(11) 3.224 .
C(11) H(23) 2.856 .
C(11) H(24) 3.318 .
C(11) H(25) 2.936 .
C(12) H(2) 3.020 1_545
C(12) H(4) 3.495 7_645
C(12) H(5) 1.993 .
C(12) H(7) 2.669 .
C(13) H(5) 3.248 .
C(13) H(6) 2.026 .
C(13) H(7) 2.053 .
C(13) H(8) 3.258 .
C(13) H(10) 3.273 .
C(13) H(11) 3.258 .
C(13) H(20) 3.487 7_655
C(13) H(21) 3.547 7_655
C(13) H(36) 3.206 6_555
C(14) H(6) 2.652 .
C(14) H(8) 1.993 .
C(14) H(9) 3.226 .
C(14) H(36) 3.027 6_555
C(15) H(7) 1.994 .
C(15) H(9) 2.023 .
C(15) H(10) 3.230 .
C(15) H(20) 3.562 7_655
C(15) H(28) 3.337 6_565
C(15) H(29) 3.545 5_665
C(15) H(36) 3.150 6_555
C(15) H(37) 3.221 6_555
C(16) H(7) 3.232 .
C(16) H(8) 2.024 .
C(16) H(10) 1.989 .
C(16) H(20) 3.327 7_655
C(16) H(27) 3.198 6_565
C(16) H(29) 3.592 5_665
C(16) H(36) 3.444 6_555
C(16) H(37) 3.514 6_555
C(17) H(8) 3.224 .
C(17) H(9) 1.987 .
C(17) H(11) 2.648 .
C(17) H(20) 3.160 7_655
C(17) H(44) 3.496 2_555
C(18) H(6) 3.250 .
C(18) H(7) 3.276 .
C(18) H(9) 3.253 .
C(18) H(10) 2.050 .
C(18) H(11) 2.030 .
C(18) H(20) 3.242 7_655
C(18) H(21) 3.555 7_655
C(18) H(36) 3.501 6_555
C(19) H(1) 3.538 .
C(19) H(5) 3.223 .
C(19) H(10) 2.666 .
C(19) H(12) 3.406 .
C(19) H(24) 2.531 .
C(19) H(44) 3.348 2_555
C(20) H(12) 2.018 .
C(20) H(13) 3.223 .
C(20) H(14) 3.216 .
C(20) H(15) 2.022 .
C(20) H(24) 2.711 .
C(20) H(25) 2.036 .
C(20) H(26) 2.727 .
C(21) H(13) 2.000 .
C(21) H(15) 3.204 .
C(21) H(24) 3.361 .
C(21) H(25) 2.732 .
C(21) H(35) 3.435 6_555
C(21) H(44) 3.299 2_555
C(21) H(45) 3.388 2_555
C(22) H(12) 2.022 .
C(22) H(14) 3.078 .
C(22) H(14) 3.434 2_545
C(22) H(15) 3.435 2_545
C(22) H(44) 3.283 2_555
C(22) H(45) 3.188 .
C(22) H(45) 3.295 2_555
C(22) H(46) 3.444 .
C(23) H(13) 3.079 .
C(23) H(13) 3.239 2_555
C(23) H(15) 2.018 .
C(23) H(24) 2.961 2_545
C(23) H(26) 2.927 2_545
C(23) H(34) 2.838 5_565
C(24) H(4) 3.531 2_545
C(24) H(12) 3.204 .
C(24) H(13) 3.552 2_555
C(24) H(14) 1.992 .
C(24) H(24) 3.498 .
C(24) H(25) 3.161 .
C(24) H(26) 2.757 .
C(24) H(26) 3.212 2_545
C(25) H(4) 2.958 .
C(25) H(15) 3.177 .
C(25) H(16) 2.036 .
C(25) H(17) 3.268 .
C(25) H(22) 1.985 .
C(25) H(23) 2.781 .
C(25) H(25) 2.785 .
C(25) H(26) 2.033 .
C(26) H(3) 3.450 2_545
C(26) H(4) 2.927 .
C(26) H(15) 3.355 .
C(26) H(17) 2.003 .
C(26) H(22) 3.219 .
C(26) H(26) 2.537 .
C(27) H(7) 3.349 7_655
C(27) H(16) 1.997 .
C(27) H(18) 2.625 .
C(28) H(7) 3.142 7_655
C(28) H(16) 3.231 .
C(28) H(17) 2.019 .
C(28) H(17) 3.270 2_545
C(28) H(18) 2.041 .
C(28) H(19) 3.231 .
C(28) H(21) 3.261 .
C(28) H(22) 3.267 .
C(29) H(7) 3.285 7_655
C(29) H(17) 2.614 .
C(29) H(17) 3.473 2_545
C(29) H(19) 1.978 .
C(29) H(20) 3.218 .
C(29) H(28) 3.350 3_565
C(30) H(17) 3.508 2_545
C(30) H(18) 1.983 .
C(30) H(18) 3.598 2_545
C(30) H(20) 2.024 .
C(30) H(21) 3.235 .
C(30) H(28) 3.499 3_565
C(31) H(17) 3.323 2_545
C(31) H(18) 3.224 .
C(31) H(19) 2.019 .
C(31) H(21) 2.006 .
C(32) H(1) 3.377 7_645
C(32) H(17) 3.107 2_545
C(32) H(19) 3.230 .
C(32) H(20) 2.006 .
C(32) H(22) 2.652 .
C(33) H(17) 3.257 .
C(33) H(17) 3.095 2_545
C(33) H(18) 3.272 .
C(33) H(20) 3.242 .
C(33) H(21) 2.029 .
C(33) H(22) 2.043 .
C(34) H(1) 3.595 7_645
C(34) H(2) 3.422 7_645
C(34) H(3) 3.152 1_545
C(34) H(16) 3.213 .
C(34) H(21) 2.659 .
C(34) H(23) 2.978 .
C(34) H(25) 2.889 .
C(34) H(26) 3.279 .
C(35) H(27) 2.633 .
C(35) H(30) 2.715 .
C(35) H(31) 3.010 .
C(35) H(48) 2.969 .
C(35) H(50) 2.084 .
C(35) H(51) 2.525 .
C(35) H(52) 2.087 .
C(36) H(27) 3.218 .
C(36) H(29) 3.477 2_545
C(36) H(31) 2.694 .
C(36) H(37) 2.615 .
C(36) H(38) 2.966 .
C(36) H(49) 2.097 .
C(36) H(51) 2.087 .
C(36) H(52) 2.541 .
C(37) H(31) 3.111 .
C(37) H(38) 2.642 .
C(37) H(41) 2.710 .
C(37) H(42) 2.664 .
C(37) H(49) 2.537 .
C(37) H(50) 2.081 .
C(37) H(52) 2.078 .
C(38) H(30) 2.799 .
C(38) H(41) 2.779 .
C(38) H(42) 2.669 .
C(38) H(48) 2.635 .
C(38) H(49) 2.091 .
C(38) H(50) 2.525 .
C(38) H(51) 2.074 .
C(39) H(27) 2.016 .
C(39) H(28) 3.221 .
C(39) H(29) 3.205 .
C(39) H(30) 2.010 .
C(39) H(48) 3.161 .
C(39) H(49) 2.038 .
C(39) H(50) 2.636 .
C(39) H(52) 2.768 .
C(40) H(9) 3.465 6_465
C(40) H(19) 3.241 4_564
C(40) H(28) 1.993 .
C(40) H(29) 3.587 .
C(40) H(29) 3.388 2_555
C(40) H(30) 3.191 .
C(40) H(30) 3.484 2_555
C(40) H(49) 2.662 .
C(40) H(50) 3.355 .
C(41) H(18) 3.403 3_564
C(41) H(19) 3.549 3_564
C(41) H(19) 2.992 4_564
C(41) H(27) 2.013 .
C(41) H(29) 3.066 .
C(41) H(29) 3.473 2_555
C(41) H(30) 3.501 2_555
C(42) H(8) 3.065 5_665
C(42) H(27) 3.586 .
C(42) H(28) 3.068 .
C(42) H(28) 3.237 2_545
C(42) H(30) 2.022 .
C(42) H(50) 2.805 2_555
C(42) H(52) 3.489 2_555
C(43) H(27) 3.187 .
C(43) H(28) 3.551 2_545
C(43) H(29) 1.993 .
C(43) H(48) 3.135 .
C(43) H(49) 3.218 .
C(43) H(50) 3.286 .
C(43) H(52) 2.791 .
C(43) H(52) 3.589 2_555
C(44) H(27) 3.219 .
C(44) H(31) 2.040 .
C(44) H(32) 3.237 .
C(44) H(37) 1.998 .
C(44) H(38) 2.927 .
C(44) H(49) 2.774 .
C(44) H(50) 2.031 .
C(44) H(51) 2.751 .
C(45) H(27) 3.530 .
C(45) H(32) 1.980 .
C(45) H(37) 3.237 .
C(45) H(38) 3.569 .
C(45) H(39) 3.249 1_565
C(45) H(42) 3.317 5_555
C(45) H(49) 2.888 .
C(45) H(50) 3.319 .
C(45) H(51) 2.910 .
C(46) H(10) 3.175 6_465
C(46) H(31) 1.985 .
C(46) H(33) 2.672 .
C(46) H(39) 3.489 1_565
C(46) H(42) 3.204 5_555
C(47) H(10) 3.130 6_465
C(47) H(31) 3.245 .
C(47) H(32) 2.029 .
C(47) H(33) 2.062 .
C(47) H(34) 3.240 .
C(47) H(36) 3.278 .
C(47) H(37) 3.266 .
C(47) H(42) 3.440 5_555
C(47) H(43) 3.061 5_555
C(48) H(10) 3.376 6_465
C(48) H(11) 3.247 6_465
C(48) H(32) 2.644 .
C(48) H(34) 1.985 .
C(48) H(35) 3.222 .
C(48) H(43) 3.331 5_555
C(48) H(45) 3.593 5_565
C(49) H(11) 3.188 6_465
C(49) H(13) 3.364 6_455
C(49) H(14) 3.278 5_565
C(49) H(33) 2.001 .
C(49) H(35) 2.005 .
C(49) H(36) 3.228 .
C(49) H(43) 3.451 5_555
C(50) H(12) 3.349 6_455
C(50) H(33) 3.231 .
C(50) H(34) 2.000 .
C(50) H(36) 2.007 .
C(50) H(43) 3.347 5_555
C(51) H(34) 3.220 .
C(51) H(35) 2.001 .
C(51) H(37) 2.647 .
C(51) H(43) 3.095 5_555
C(52) H(32) 3.258 .
C(52) H(33) 3.294 .
C(52) H(35) 3.252 .
C(52) H(36) 2.050 .
C(52) H(37) 2.033 .
C(52) H(43) 2.926 5_555
C(53) H(31) 3.233 .
C(53) H(36) 2.664 .
C(53) H(38) 3.149 .
C(53) H(43) 3.531 5_555
C(53) H(50) 2.502 .
C(54) H(29) 3.026 2_545
C(54) H(31) 3.451 5_555
C(54) H(38) 2.021 .
C(54) H(39) 3.223 .
C(54) H(40) 3.207 .
C(54) H(41) 2.013 .
C(54) H(42) 2.974 .
C(54) H(50) 2.695 .
C(54) H(51) 2.040 .
C(54) H(51) 3.365 5_555
C(54) H(52) 2.748 .
C(55) H(9) 3.490 6_455
C(55) H(29) 3.167 2_545
C(55) H(31) 3.363 5_555
C(55) H(39) 1.990 .
C(55) H(41) 3.207 .
C(55) H(42) 3.363 5_555
C(55) H(50) 3.164 .
C(55) H(51) 2.794 .
C(55) H(51) 2.983 5_555
C(56) H(9) 3.225 6_455
C(56) H(29) 3.444 2_545
C(56) H(31) 3.226 1_545
C(56) H(31) 3.235 5_555
C(56) H(38) 2.006 .
C(56) H(40) 3.092 .
C(56) H(49) 3.446 1_545
C(57) H(29) 3.421 2_545
C(57) H(30) 3.282 2_545
C(57) H(31) 3.255 5_555
C(57) H(32) 2.991 5_555
C(57) H(39) 3.094 .
C(57) H(41) 2.029 .
C(57) H(48) 3.588 1_545
C(57) H(49) 3.120 1_545
C(58) H(29) 3.157 2_545
C(58) H(30) 3.228 2_545
C(58) H(31) 3.388 5_555
C(58) H(32) 3.193 5_555
C(58) H(38) 3.201 .
C(58) H(40) 2.001 .
C(58) H(42) 3.005 .
C(58) H(51) 3.101 .
C(58) H(52) 2.853 .
C(59) H(30) 3.548 .
C(59) H(40) 3.534 1_565
C(59) H(41) 3.188 .
C(59) H(42) 2.031 .
C(59) H(43) 3.292 .
C(59) H(47) 3.051 2_545
C(59) H(48) 1.991 .
C(59) H(49) 2.744 .
C(59) H(51) 2.716 .
C(59) H(52) 2.063 .
C(60) H(38) 2.986 5_555
C(60) H(41) 3.119 .
C(60) H(43) 2.036 .
C(60) H(47) 3.225 2_545
C(60) H(48) 3.236 .
C(60) H(51) 2.803 .
C(60) H(52) 3.069 .
C(61) H(38) 3.382 5_555
C(61) H(42) 2.017 .
C(61) H(44) 2.661 .
C(61) H(46) 3.387 2_545
C(61) H(47) 3.499 2_545
C(62) H(42) 3.201 .
C(62) H(43) 2.006 .
C(62) H(44) 2.123 .
C(62) H(45) 3.275 .
C(62) H(46) 2.982 2_545
C(62) H(47) 3.250 .
C(62) H(47) 3.547 2_545
C(62) H(48) 3.293 .
C(63) H(10) 3.486 2_545
C(63) H(11) 3.488 2_545
C(63) H(13) 3.310 2_545
C(63) H(33) 3.440 5_565
C(63) H(43) 2.618 .
C(63) H(45) 1.959 .
C(63) H(46) 3.201 .
C(63) H(46) 3.161 2_545
C(64) H(11) 3.585 2_545
C(64) H(13) 3.351 .
C(64) H(33) 2.866 5_565
C(64) H(44) 1.974 .
C(64) H(46) 2.015 .
C(64) H(46) 3.554 2_545
C(64) H(47) 3.267 .
C(65) H(13) 3.345 .
C(65) H(33) 3.006 5_565
C(65) H(44) 3.218 .
C(65) H(45) 2.013 .
C(65) H(47) 2.036 .
C(66) H(40) 3.435 1_565
C(66) H(45) 3.258 .
C(66) H(46) 2.023 .
C(66) H(48) 2.657 .
C(67) H(40) 3.198 1_565
C(67) H(43) 3.268 .
C(67) H(44) 3.307 .
C(67) H(46) 3.194 .
C(67) H(46) 3.290 2_545
C(67) H(47) 1.991 .
C(67) H(47) 3.375 2_545
C(67) H(48) 2.110 .
C(68) H(30) 3.445 .
C(68) H(40) 2.878 1_565
C(68) H(42) 3.222 .
C(68) H(47) 2.620 .
C(68) H(47) 3.109 2_545
C(68) H(49) 3.156 .
C(68) H(52) 2.834 .
H(1) N(1) 3.214 .
H(1) C(1) 2.666 .
H(1) C(2) 2.988 .
H(1) C(5) 2.012 .
H(1) C(7) 2.019 .
H(1) C(8) 3.599 .
H(1) C(9) 3.183 .
H(1) C(10) 3.052 .
H(1) C(11) 3.590 .
H(1) C(19) 3.538 .
H(1) C(32) 3.377 7_655
H(1) C(34) 3.595 7_655
H(1) H(2) 2.283 .
H(1) H(21) 2.634 7_655
H(1) H(22) 2.893 7_655
H(1) H(23) 2.876 .
H(1) H(24) 3.071 .
H(1) H(35) 3.275 6_565
H(2) N(1) 1.932 .
H(2) C(5) 3.210 .
H(2) C(6) 1.993 .
H(2) C(8) 3.068 .
H(2) C(9) 3.590 .
H(2) C(11) 3.105 1_565
H(2) C(12) 3.020 1_565
H(2) C(34) 3.422 7_655
H(2) H(1) 2.283 .
H(2) H(5) 3.025 1_565
H(2) H(6) 2.883 1_565
H(2) H(22) 3.063 7_655
H(2) H(23) 2.840 7_655
H(2) H(35) 2.894 6_565
H(3) N(1) 1.939 .
H(3) C(5) 3.210 .
H(3) C(6) 3.599 .
H(3) C(7) 3.069 .
H(3) C(9) 1.993 .
H(3) C(26) 3.450 2_555
H(3) C(34) 3.152 1_565
H(3) H(4) 2.280 .
H(3) H(6) 3.600 7_655
H(3) H(15) 3.388 2_555
H(3) H(16) 2.882 2_555
H(3) H(17) 3.480 2_555
H(3) H(21) 3.436 1_565
H(3) H(22) 2.700 1_565
H(3) H(25) 2.827 1_565
H(4) N(1) 3.211 .
H(4) C(1) 2.682 .
H(4) C(4) 2.733 .
H(4) C(5) 2.005 .
H(4) C(6) 3.183 .
H(4) C(7) 3.590 .
H(4) C(8) 2.014 .
H(4) C(12) 3.495 7_655
H(4) C(24) 3.531 2_555
H(4) C(25) 2.958 .
H(4) C(26) 2.927 .
H(4) H(3) 2.280 .
H(4) H(6) 2.741 7_655
H(4) H(14) 3.372 2_555
H(4) H(15) 3.013 2_555
H(4) H(16) 2.690 .
H(4) H(23) 3.200 .
H(4) H(26) 2.502 .
H(5) N(1) 3.047 1_545
H(5) N(1) 3.272 7_645
H(5) C(1) 2.966 .
H(5) C(2) 2.688 .
H(5) C(3) 3.134 .
H(5) C(5) 3.136 7_645
H(5) C(6) 3.174 7_645
H(5) C(7) 3.444 1_545
H(5) C(7) 3.233 7_645
H(5) C(8) 3.186 7_645
H(5) C(9) 3.135 7_645
H(5) C(10) 2.038 .
H(5) C(12) 1.993 .
H(5) C(13) 3.248 .
H(5) C(19) 3.223 .
H(5) H(2) 3.025 1_545
H(5) H(6) 2.275 .
H(5) H(22) 3.532 .
H(5) H(23) 2.375 .
H(5) H(25) 2.616 .
H(6) C(5) 3.427 7_645
H(6) C(8) 3.449 7_645
H(6) C(9) 2.921 7_645
H(6) C(10) 3.249 .
H(6) C(11) 1.990 .
H(6) C(13) 2.026 .
H(6) C(14) 2.652 .
H(6) C(18) 3.250 .
H(6) H(2) 2.883 1_545
H(6) H(3) 3.600 7_645
H(6) H(4) 2.741 7_645
H(6) H(5) 2.275 .
H(6) H(7) 2.506 .
H(6) H(23) 3.552 7_645
H(7) C(12) 2.669 .
H(7) C(13) 2.053 .
H(7) C(15) 1.994 .
H(7) C(16) 3.232 .
H(7) C(18) 3.276 .
H(7) C(27) 3.349 7_645
H(7) C(28) 3.142 7_645
H(7) C(29) 3.285 7_645
H(7) H(6) 2.506 .
H(7) H(8) 2.285 .
H(7) H(17) 3.523 7_645
H(7) H(18) 3.458 7_645
H(7) H(18) 3.368 8_555
H(7) H(36) 3.374 6_555
H(8) N(3) 2.631 5_665
H(8) C(13) 3.258 .
H(8) C(14) 1.993 .
H(8) C(16) 2.024 .
H(8) C(17) 3.224 .
H(8) C(42) 3.065 5_665
H(8) H(7) 2.285 .
H(8) H(9) 2.316 .
H(8) H(18) 3.483 8_555
H(8) H(28) 2.952 6_565
H(8) H(29) 2.885 5_665
H(8) H(36) 3.549 6_555
H(8) H(37) 2.999 6_555
H(9) C(14) 3.226 .
H(9) C(15) 2.023 .
H(9) C(17) 1.987 .
H(9) C(18) 3.253 .
H(9) C(40) 3.465 6_565
H(9) C(55) 3.490 6_555
H(9) C(56) 3.225 6_555
H(9) H(8) 2.316 .
H(9) H(10) 2.277 .
H(9) H(27) 2.629 6_565
H(9) H(28) 3.520 6_565
H(9) H(29) 2.978 5_665
H(9) H(37) 3.505 6_555
H(9) H(38) 3.447 6_555
H(9) H(39) 2.987 6_555
H(10) C(13) 3.273 .
H(10) C(15) 3.230 .
H(10) C(16) 1.989 .
H(10) C(18) 2.050 .
H(10) C(19) 2.666 .
H(10) C(46) 3.175 6_565
H(10) C(47) 3.130 6_565
H(10) C(48) 3.376 6_565
H(10) C(63) 3.486 2_555
H(10) H(9) 2.277 .
H(10) H(11) 2.496 .
H(10) H(20) 3.516 7_655
H(10) H(32) 3.242 6_565
H(10) H(33) 3.489 6_565
H(10) H(44) 3.132 2_555
H(11) C(2) 2.629 .
H(11) C(10) 1.993 .
H(11) C(11) 3.224 .
H(11) C(13) 3.258 .
H(11) C(17) 2.648 .
H(11) C(18) 2.030 .
H(11) C(48) 3.247 6_565
H(11) C(49) 3.188 6_565
H(11) C(63) 3.488 2_555
H(11) C(64) 3.585 2_555
H(11) H(10) 2.496 .
H(11) H(12) 3.558 .
H(11) H(24) 2.307 .
H(11) H(33) 3.364 6_565
H(11) H(34) 3.255 6_565
H(11) H(44) 2.976 2_555
H(11) H(45) 3.159 2_555
H(12) N(1) 3.351 1_545
H(12) N(2) 3.217 .
H(12) C(2) 3.187 .
H(12) C(3) 2.662 .
H(12) C(7) 3.583 1_545
H(12) C(10) 3.144 .
H(12) C(19) 3.406 .
H(12) C(20) 2.018 .
H(12) C(22) 2.022 .
H(12) C(24) 3.204 .
H(12) C(50) 3.349 6_555
H(12) H(11) 3.558 .
H(12) H(13) 2.291 .
H(12) H(14) 3.524 2_545
H(12) H(24) 3.428 .
H(12) H(25) 2.669 .
H(12) H(35) 2.627 6_555
H(12) H(44) 3.063 2_555
H(13) N(2) 1.939 .
H(13) C(20) 3.223 .
H(13) C(21) 2.000 .
H(13) C(23) 3.079 .
H(13) C(23) 3.239 2_545
H(13) C(24) 3.552 2_545
H(13) C(49) 3.364 6_555
H(13) C(63) 3.310 2_555
H(13) C(64) 3.351 .
H(13) C(65) 3.345 .
H(13) H(12) 2.291 .
H(13) H(14) 3.188 2_545
H(13) H(34) 2.866 6_555
H(13) H(35) 3.412 6_555
H(13) H(44) 3.004 2_555
H(13) H(45) 2.770 .
H(13) H(45) 3.530 2_555
H(13) H(46) 2.766 .
H(14) N(2) 1.937 .
H(14) C(1) 3.446 2_545
H(14) C(2) 3.379 2_545
H(14) C(5) 2.987 2_545
H(14) C(6) 3.366 2_545
H(14) C(9) 3.116 2_545
H(14) C(20) 3.216 .
H(14) C(22) 3.078 .
H(14) C(22) 3.434 2_555
H(14) C(24) 1.992 .
H(14) C(49) 3.278 5_565
H(14) H(4) 3.372 2_545
H(14) H(12) 3.524 2_555
H(14) H(13) 3.188 2_555
H(14) H(15) 2.283 .
H(14) H(24) 2.571 2_545
H(14) H(26) 2.925 2_545
H(14) H(34) 2.466 5_565
H(14) H(35) 3.337 5_565
H(15) N(2) 3.218 .
H(15) N(2) 3.536 2_555
H(15) C(3) 2.703 .
H(15) C(4) 2.701 .
H(15) C(8) 3.428 2_545
H(15) C(9) 3.204 2_545
H(15) C(20) 2.022 .
H(15) C(21) 3.204 .
H(15) C(22) 3.435 2_555
H(15) C(23) 2.018 .
H(15) C(25) 3.177 .
H(15) C(26) 3.355 .
H(15) H(3) 3.388 2_545
H(15) H(4) 3.013 2_545
H(15) H(14) 2.283 .
H(15) H(16) 3.088 .
H(15) H(25) 3.379 .
H(15) H(26) 2.268 .
H(15) H(26) 3.379 2_545
H(16) C(4) 2.667 .
H(16) C(9) 3.570 .
H(16) C(25) 2.036 .
H(16) C(27) 1.997 .
H(16) C(28) 3.231 .
H(16) C(34) 3.213 .
H(16) H(3) 2.882 2_545
H(16) H(4) 2.690 .
H(16) H(15) 3.088 .
H(16) H(17) 2.286 .
H(16) H(26) 2.319 .
H(17) C(25) 3.268 .
H(17) C(26) 2.003 .
H(17) C(28) 2.019 .
H(17) C(28) 3.270 2_555
H(17) C(29) 2.614 .
H(17) C(29) 3.473 2_555
H(17) C(30) 3.508 2_555
H(17) C(31) 3.323 2_555
H(17) C(32) 3.107 2_555
H(17) C(33) 3.257 .
H(17) C(33) 3.095 2_555
H(17) H(3) 3.480 2_545
H(17) H(7) 3.523 7_655
H(17) H(16) 2.286 .
H(17) H(18) 2.456 .
H(17) H(21) 3.493 2_555
H(18) C(27) 2.625 .
H(18) C(28) 2.041 .
H(18) C(30) 1.983 .
H(18) C(30) 3.598 2_555
H(18) C(31) 3.224 .
H(18) C(33) 3.272 .
H(18) C(41) 3.403 3_565
H(18) H(7) 3.458 7_655
H(18) H(7) 3.368 8_455
H(18) H(8) 3.483 8_455
H(18) H(17) 2.456 .
H(18) H(19) 2.269 .
H(18) H(28) 2.654 3_565
H(19) N(3) 3.490 3_565
H(19) N(3) 3.425 4_565
H(19) C(28) 3.231 .
H(19) C(29) 1.978 .
H(19) C(31) 2.019 .
H(19) C(32) 3.230 .
H(19) C(40) 3.241 4_565
H(19) C(41) 3.549 3_565
H(19) C(41) 2.992 4_565
H(19) H(18) 2.269 .
H(19) H(20) 2.313 .
H(19) H(27) 3.453 4_565
H(19) H(28) 2.951 3_565
H(19) H(28) 3.050 4_565
H(19) H(37) 3.309 4_565
H(20) C(13) 3.487 7_645
H(20) C(15) 3.562 7_645
H(20) C(16) 3.327 7_645
H(20) C(17) 3.160 7_645
H(20) C(18) 3.242 7_645
H(20) C(29) 3.218 .
H(20) C(30) 2.024 .
H(20) C(32) 2.006 .
H(20) C(33) 3.242 .
H(20) H(10) 3.516 7_645
H(20) H(19) 2.313 .
H(20) H(21) 2.301 .
H(21) C(6) 3.507 7_645
H(21) C(13) 3.547 7_645
H(21) C(18) 3.555 7_645
H(21) C(28) 3.261 .
H(21) C(30) 3.235 .
H(21) C(31) 2.006 .
H(21) C(33) 2.029 .
H(21) C(34) 2.659 .
H(21) H(1) 2.634 7_645
H(21) H(3) 3.436 1_545
H(21) H(17) 3.493 2_545
H(21) H(20) 2.301 .
H(21) H(22) 2.499 .
H(22) N(1) 3.232 1_545
H(22) C(1) 3.134 .
H(22) C(3) 2.975 .
H(22) C(4) 2.653 .
H(22) C(6) 3.277 7_645
H(22) C(7) 3.376 7_645
H(22) C(8) 3.290 1_545
H(22) C(25) 1.985 .
H(22) C(26) 3.219 .
H(22) C(28) 3.267 .
H(22) C(32) 2.652 .
H(22) C(33) 2.043 .
H(22) H(1) 2.893 7_645
H(22) H(2) 3.063 7_645
H(22) H(3) 2.700 1_545
H(22) H(5) 3.532 .
H(22) H(21) 2.499 .
H(22) H(23) 2.632 .
H(22) H(25) 2.411 .
H(22) H(26) 3.566 .
H(23) N(1) 3.131 7_645
H(23) C(2) 2.090 .
H(23) C(3) 2.493 .
H(23) C(4) 2.084 .
H(23) C(5) 2.037 .
H(23) C(6) 2.843 .
H(23) C(7) 2.931 7_645
H(23) C(9) 3.039 .
H(23) C(10) 2.781 .
H(23) C(11) 2.856 .
H(23) C(25) 2.781 .
H(23) C(34) 2.978 .
H(23) H(1) 2.876 .
H(23) H(2) 2.840 7_645
H(23) H(4) 3.200 .
H(23) H(5) 2.375 .
H(23) H(6) 3.552 7_655
H(23) H(22) 2.632 .
H(23) H(24) 2.859 .
H(23) H(25) 2.473 .
H(23) H(26) 2.849 .
H(24) N(2) 2.949 2_555
H(24) C(1) 2.088 .
H(24) C(3) 2.084 .
H(24) C(4) 2.514 .
H(24) C(5) 2.748 .
H(24) C(6) 3.196 .
H(24) C(10) 2.034 .
H(24) C(11) 3.318 .
H(24) C(19) 2.531 .
H(24) C(20) 2.711 .
H(24) C(21) 3.361 .
H(24) C(23) 2.961 2_555
H(24) C(24) 3.498 .
H(24) H(1) 3.071 .
H(24) H(11) 2.307 .
H(24) H(12) 3.428 .
H(24) H(14) 2.571 2_555
H(24) H(23) 2.859 .
H(24) H(25) 2.857 .
H(24) H(26) 2.467 .
H(24) H(34) 3.348 6_565
H(24) H(45) 3.545 2_555
H(25) N(1) 2.489 1_545
H(25) C(1) 2.497 .
H(25) C(2) 2.089 .
H(25) C(4) 2.078 .
H(25) C(7) 3.526 1_545
H(25) C(8) 3.014 1_545
H(25) C(10) 2.747 .
H(25) C(11) 2.936 .
H(25) C(20) 2.036 .
H(25) C(21) 2.732 .
H(25) C(24) 3.161 .
H(25) C(25) 2.785 .
H(25) C(34) 2.889 .
H(25) H(3) 2.827 1_545
H(25) H(5) 2.616 .
H(25) H(12) 2.669 .
H(25) H(15) 3.379 .
H(25) H(22) 2.411 .
H(25) H(23) 2.473 .
H(25) H(24) 2.857 .
H(25) H(26) 2.842 .
H(26) N(2) 3.407 2_555
H(26) C(1) 2.074 .
H(26) C(2) 2.500 .
H(26) C(3) 2.065 .
H(26) C(5) 2.734 .
H(26) C(9) 2.891 .
H(26) C(20) 2.727 .
H(26) C(23) 2.927 2_555
H(26) C(24) 2.757 .
H(26) C(24) 3.212 2_555
H(26) C(25) 2.033 .
H(26) C(26) 2.537 .
H(26) C(34) 3.279 .
H(26) H(4) 2.502 .
H(26) H(14) 2.925 2_555
H(26) H(15) 2.268 .
H(26) H(15) 3.379 2_555
H(26) H(16) 2.319 .
H(26) H(22) 3.566 .
H(26) H(23) 2.849 .
H(26) H(24) 2.467 .
H(26) H(25) 2.842 .
H(27) N(3) 3.211 .
H(27) N(4) 3.509 1_565
H(27) C(16) 3.198 6_465
H(27) C(35) 2.633 .
H(27) C(36) 3.218 .
H(27) C(39) 2.016 .
H(27) C(41) 2.013 .
H(27) C(42) 3.586 .
H(27) C(43) 3.187 .
H(27) C(44) 3.219 .
H(27) C(45) 3.530 .
H(27) H(9) 2.629 6_465
H(27) H(19) 3.453 4_564
H(27) H(28) 2.280 .
H(27) H(29) 3.140 2_555
H(27) H(31) 3.587 .
H(27) H(49) 2.541 .
H(27) H(50) 3.506 .
H(28) N(3) 1.940 .
H(28) N(3) 3.577 2_555
H(28) C(15) 3.337 6_465
H(28) C(29) 3.350 3_564
H(28) C(30) 3.499 3_564
H(28) C(39) 3.221 .
H(28) C(40) 1.993 .
H(28) C(42) 3.068 .
H(28) C(42) 3.237 2_555
H(28) C(43) 3.551 2_555
H(28) H(8) 2.952 6_465
H(28) H(9) 3.520 6_465
H(28) H(18) 2.654 3_564
H(28) H(19) 2.951 3_564
H(28) H(19) 3.050 4_564
H(28) H(27) 2.280 .
H(28) H(29) 3.276 2_555
H(29) N(3) 1.928 .
H(29) N(4) 3.595 2_555
H(29) C(15) 3.545 5_665
H(29) C(16) 3.592 5_665
H(29) C(36) 3.477 2_555
H(29) C(39) 3.205 .
H(29) C(40) 3.587 .
H(29) C(40) 3.388 2_545
H(29) C(41) 3.066 .
H(29) C(41) 3.473 2_545
H(29) C(43) 1.993 .
H(29) C(54) 3.026 2_555
H(29) C(55) 3.167 2_555
H(29) C(56) 3.444 2_555
H(29) C(57) 3.421 2_555
H(29) C(58) 3.157 2_555
H(29) H(8) 2.885 5_665
H(29) H(9) 2.978 5_665
H(29) H(27) 3.140 2_545
H(29) H(28) 3.276 2_545
H(29) H(30) 2.284 .
H(29) H(37) 3.533 2_555
H(29) H(38) 3.580 2_555
H(29) H(41) 3.572 2_555
H(29) H(50) 2.640 2_555
H(29) H(52) 3.583 2_555
H(30) N(3) 3.219 .
H(30) C(35) 2.715 .
H(30) C(38) 2.799 .
H(30) C(39) 2.010 .
H(30) C(40) 3.191 .
H(30) C(40) 3.484 2_545
H(30) C(41) 3.501 2_545
H(30) C(42) 2.022 .
H(30) C(57) 3.282 2_555
H(30) C(58) 3.228 2_555
H(30) C(59) 3.548 .
H(30) C(68) 3.445 .
H(30) H(29) 2.284 .
H(30) H(40) 3.253 2_555
H(30) H(41) 3.181 2_555
H(30) H(48) 2.811 .
H(30) H(49) 3.477 .
H(30) H(50) 3.405 .
H(30) H(52) 2.260 .
H(31) N(4) 2.998 1_565
H(31) N(4) 3.221 5_555
H(31) C(35) 3.010 .
H(31) C(36) 2.694 .
H(31) C(37) 3.111 .
H(31) C(44) 2.040 .
H(31) C(46) 1.985 .
H(31) C(47) 3.245 .
H(31) C(53) 3.233 .
H(31) C(54) 3.451 5_555
H(31) C(55) 3.363 5_555
H(31) C(56) 3.226 1_565
H(31) C(56) 3.235 5_555
H(31) C(57) 3.255 5_555
H(31) C(58) 3.388 5_555
H(31) H(27) 3.587 .
H(31) H(32) 2.266 .
H(31) H(39) 2.726 1_565
H(31) H(49) 2.440 .
H(31) H(51) 2.577 .
H(32) C(44) 3.237 .
H(32) C(45) 1.980 .
H(32) C(47) 2.029 .
H(32) C(48) 2.644 .
H(32) C(52) 3.258 .
H(32) C(57) 2.991 5_555
H(32) C(58) 3.193 5_555
H(32) H(10) 3.242 6_465
H(32) H(31) 2.266 .
H(32) H(33) 2.504 .
H(32) H(39) 3.180 1_565
H(32) H(40) 2.871 5_555
H(32) H(41) 3.226 5_555
H(32) H(42) 3.489 5_555
H(33) C(46) 2.672 .
H(33) C(47) 2.062 .
H(33) C(49) 2.001 .
H(33) C(50) 3.231 .
H(33) C(52) 3.294 .
H(33) C(63) 3.440 5_565
H(33) C(64) 2.866 5_565
H(33) C(65) 3.006 5_565
H(33) H(10) 3.489 6_465
H(33) H(11) 3.364 6_465
H(33) H(32) 2.504 .
H(33) H(34) 2.285 .
H(33) H(45) 2.918 5_565
H(33) H(46) 3.131 5_565
H(34) N(2) 2.692 5_565
H(34) C(23) 2.838 5_565
H(34) C(47) 3.240 .
H(34) C(48) 1.985 .
H(34) C(50) 2.000 .
H(34) C(51) 3.220 .
H(34) H(11) 3.255 6_465
H(34) H(13) 2.866 6_455
H(34) H(14) 2.466 5_565
H(34) H(24) 3.348 6_465
H(34) H(33) 2.285 .
H(34) H(35) 2.285 .
H(34) H(45) 3.512 5_565
H(35) C(6) 3.314 6_465
H(35) C(7) 3.111 6_465
H(35) C(21) 3.435 6_455
H(35) C(48) 3.222 .
H(35) C(49) 2.005 .
H(35) C(51) 2.001 .
H(35) C(52) 3.252 .
H(35) H(1) 3.275 6_465
H(35) H(2) 2.894 6_465
H(35) H(12) 2.627 6_455
H(35) H(13) 3.412 6_455
H(35) H(14) 3.337 5_565
H(35) H(34) 2.285 .
H(35) H(36) 2.298 .
H(36) C(13) 3.206 6_455
H(36) C(14) 3.027 6_455
H(36) C(15) 3.150 6_455
H(36) C(16) 3.444 6_455
H(36) C(18) 3.501 6_455
H(36) C(47) 3.278 .
H(36) C(49) 3.228 .
H(36) C(50) 2.007 .
H(36) C(52) 2.050 .
H(36) C(53) 2.664 .
H(36) H(7) 3.374 6_455
H(36) H(8) 3.549 6_455
H(36) H(35) 2.298 .
H(36) H(37) 2.501 .
H(36) H(43) 3.548 5_555
H(37) N(3) 3.373 2_545
H(37) C(15) 3.221 6_455
H(37) C(16) 3.514 6_455
H(37) C(36) 2.615 .
H(37) C(44) 1.998 .
H(37) C(45) 3.237 .
H(37) C(47) 3.266 .
H(37) C(51) 2.647 .
H(37) C(52) 2.033 .
H(37) H(8) 2.999 6_455
H(37) H(9) 3.505 6_455
H(37) H(19) 3.309 4_564
H(37) H(29) 3.533 2_545
H(37) H(36) 2.501 .
H(37) H(38) 3.287 .
H(37) H(50) 2.273 .
H(38) N(4) 3.208 .
H(38) C(36) 2.966 .
H(38) C(37) 2.642 .
H(38) C(44) 2.927 .
H(38) C(45) 3.569 .
H(38) C(53) 3.149 .
H(38) C(54) 2.021 .
H(38) C(56) 2.006 .
H(38) C(58) 3.201 .
H(38) C(60) 2.986 5_555
H(38) C(61) 3.382 5_555
H(38) H(9) 3.447 6_455
H(38) H(29) 3.580 2_545
H(38) H(37) 3.287 .
H(38) H(39) 2.277 .
H(38) H(42) 2.581 5_555
H(38) H(43) 3.302 5_555
H(38) H(50) 3.097 .
H(38) H(51) 2.773 .
H(38) H(51) 2.811 5_555
H(39) N(4) 1.952 .
H(39) N(4) 3.192 5_545
H(39) C(45) 3.249 1_545
H(39) C(46) 3.489 1_545
H(39) C(54) 3.223 .
H(39) C(55) 1.990 .
H(39) C(57) 3.094 .
H(39) H(9) 2.987 6_455
H(39) H(31) 2.726 1_545
H(39) H(32) 3.180 1_545
H(39) H(38) 2.277 .
H(39) H(49) 3.575 1_545
H(40) N(4) 1.941 .
H(40) C(54) 3.207 .
H(40) C(56) 3.092 .
H(40) C(58) 2.001 .
H(40) C(59) 3.534 1_545
H(40) C(66) 3.435 1_545
H(40) C(67) 3.198 1_545
H(40) C(68) 2.878 1_545
H(40) H(30) 3.253 2_545
H(40) H(32) 2.871 5_555
H(40) H(41) 2.297 .
H(40) H(47) 3.341 1_545
H(40) H(48) 2.773 1_545
H(40) H(49) 3.010 1_545
H(41) N(4) 3.230 .
H(41) C(37) 2.710 .
H(41) C(38) 2.779 .
H(41) C(54) 2.013 .
H(41) C(55) 3.207 .
H(41) C(57) 2.029 .
H(41) C(59) 3.188 .
H(41) C(60) 3.119 .
H(41) H(29) 3.572 2_545
H(41) H(30) 3.181 2_545
H(41) H(32) 3.226 5_555
H(41) H(40) 2.297 .
H(41) H(42) 2.700 .
H(41) H(47) 3.252 2_545
H(41) H(48) 3.052 2_545
H(41) H(51) 3.295 .
H(41) H(52) 2.432 .
H(42) C(37) 2.664 .
H(42) C(38) 2.669 .
H(42) C(45) 3.317 5_555
H(42) C(46) 3.204 5_555
H(42) C(47) 3.440 5_555
H(42) C(54) 2.974 .
H(42) C(55) 3.363 5_555
H(42) C(58) 3.005 .
H(42) C(59) 2.031 .
H(42) C(61) 2.017 .
H(42) C(62) 3.201 .
H(42) C(68) 3.222 .
H(42) H(32) 3.489 5_555
H(42) H(38) 2.581 5_555
H(42) H(41) 2.700 .
H(42) H(43) 2.325 .
H(42) H(51) 2.391 .
H(42) H(52) 3.185 .
H(43) C(47) 3.061 5_555
H(43) C(48) 3.331 5_555
H(43) C(49) 3.451 5_555
H(43) C(50) 3.347 5_555
H(43) C(51) 3.095 5_555
H(43) C(52) 2.926 5_555
H(43) C(53) 3.531 5_555
H(43) C(59) 3.292 .
H(43) C(60) 2.036 .
H(43) C(62) 2.006 .
H(43) C(63) 2.618 .
H(43) C(67) 3.268 .
H(43) H(36) 3.548 5_555
H(43) H(38) 3.302 5_555
H(43) H(42) 2.325 .
H(43) H(44) 2.479 .
H(44) C(17) 3.496 2_545
H(44) C(19) 3.348 2_545
H(44) C(21) 3.299 2_545
H(44) C(22) 3.283 2_545
H(44) C(61) 2.661 .
H(44) C(62) 2.123 .
H(44) C(64) 1.974 .
H(44) C(65) 3.218 .
H(44) C(67) 3.307 .
H(44) H(10) 3.132 2_545
H(44) H(11) 2.976 2_545
H(44) H(12) 3.063 2_545
H(44) H(13) 3.004 2_545
H(44) H(43) 2.479 .
H(44) H(45) 2.258 .
H(44) H(46) 3.505 2_545
H(45) N(2) 2.843 .
H(45) N(2) 3.587 2_545
H(45) C(21) 3.388 2_545
H(45) C(22) 3.188 .
H(45) C(22) 3.295 2_545
H(45) C(48) 3.593 5_565
H(45) C(62) 3.275 .
H(45) C(63) 1.959 .
H(45) C(65) 2.013 .
H(45) C(66) 3.258 .
H(45) H(11) 3.159 2_545
H(45) H(13) 2.770 .
H(45) H(13) 3.530 2_545
H(45) H(24) 3.545 2_545
H(45) H(33) 2.918 5_565
H(45) H(34) 3.512 5_565
H(45) H(44) 2.258 .
H(45) H(46) 2.297 .
H(46) C(22) 3.444 .
H(46) C(61) 3.387 2_555
H(46) C(62) 2.982 2_555
H(46) C(63) 3.201 .
H(46) C(63) 3.161 2_555
H(46) C(64) 2.015 .
H(46) C(64) 3.554 2_555
H(46) C(66) 2.023 .
H(46) C(67) 3.194 .
H(46) C(67) 3.290 2_555
H(46) H(13) 2.766 .
H(46) H(33) 3.131 5_565
H(46) H(44) 3.505 2_555
H(46) H(45) 2.297 .
H(46) H(47) 2.329 .
H(47) C(59) 3.051 2_555
H(47) C(60) 3.225 2_555
H(47) C(61) 3.499 2_555
H(47) C(62) 3.250 .
H(47) C(62) 3.547 2_555
H(47) C(64) 3.267 .
H(47) C(65) 2.036 .
H(47) C(67) 1.991 .
H(47) C(67) 3.375 2_555
H(47) C(68) 2.620 .
H(47) C(68) 3.109 2_555
H(47) H(40) 3.341 1_565
H(47) H(41) 3.252 2_555
H(47) H(46) 2.329 .
H(47) H(48) 2.480 .
H(47) H(48) 3.511 2_555
H(47) H(52) 3.367 2_555
H(48) C(35) 2.969 .
H(48) C(38) 2.635 .
H(48) C(39) 3.161 .
H(48) C(43) 3.135 .
H(48) C(57) 3.588 1_565
H(48) C(59) 1.991 .
H(48) C(60) 3.236 .
H(48) C(62) 3.293 .
H(48) C(66) 2.657 .
H(48) C(67) 2.110 .
H(48) H(30) 2.811 .
H(48) H(40) 2.773 1_565
H(48) H(41) 3.052 2_555
H(48) H(47) 2.480 .
H(48) H(47) 3.511 2_545
H(48) H(49) 3.023 .
H(48) H(52) 2.839 .
H(48) H(52) 3.319 2_555
H(49) N(4) 2.475 1_565
H(49) C(36) 2.097 .
H(49) C(37) 2.537 .
H(49) C(38) 2.091 .
H(49) C(39) 2.038 .
H(49) C(40) 2.662 .
H(49) C(43) 3.218 .
H(49) C(44) 2.774 .
H(49) C(45) 2.888 .
H(49) C(56) 3.446 1_565
H(49) C(57) 3.120 1_565
H(49) C(59) 2.744 .
H(49) C(68) 3.156 .
H(49) H(27) 2.541 .
H(49) H(30) 3.477 .
H(49) H(31) 2.440 .
H(49) H(39) 3.575 1_565
H(49) H(40) 3.010 1_565
H(49) H(48) 3.023 .
H(49) H(50) 2.858 .
H(49) H(51) 2.543 .
H(49) H(52) 2.859 .
H(50) N(3) 2.698 2_545
H(50) C(35) 2.084 .
H(50) C(37) 2.081 .
H(50) C(38) 2.525 .
H(50) C(39) 2.636 .
H(50) C(40) 3.355 .
H(50) C(42) 2.805 2_545
H(50) C(43) 3.286 .
H(50) C(44) 2.031 .
H(50) C(45) 3.319 .
H(50) C(53) 2.502 .
H(50) C(54) 2.695 .
H(50) C(55) 3.164 .
H(50) H(27) 3.506 .
H(50) H(29) 2.640 2_545
H(50) H(30) 3.405 .
H(50) H(37) 2.273 .
H(50) H(38) 3.097 .
H(50) H(49) 2.858 .
H(50) H(51) 2.852 .
H(50) H(52) 2.533 .
H(51) C(35) 2.525 .
H(51) C(36) 2.087 .
H(51) C(38) 2.074 .
H(51) C(44) 2.751 .
H(51) C(45) 2.910 .
H(51) C(54) 2.040 .
H(51) C(54) 3.365 5_555
H(51) C(55) 2.794 .
H(51) C(55) 2.983 5_555
H(51) C(58) 3.101 .
H(51) C(59) 2.716 .
H(51) C(60) 2.803 .
H(51) H(31) 2.577 .
H(51) H(38) 2.773 .
H(51) H(38) 2.811 5_555
H(51) H(41) 3.295 .
H(51) H(42) 2.391 .
H(51) H(49) 2.543 .
H(51) H(50) 2.852 .
H(51) H(51) 3.019 5_555
H(51) H(52) 2.846 .
H(52) C(35) 2.087 .
H(52) C(36) 2.541 .
H(52) C(37) 2.078 .
H(52) C(39) 2.768 .
H(52) C(42) 3.489 2_545
H(52) C(43) 2.791 .
H(52) C(43) 3.589 2_545
H(52) C(54) 2.748 .
H(52) C(58) 2.853 .
H(52) C(59) 2.063 .
H(52) C(60) 3.069 .
H(52) C(68) 2.834 .
H(52) H(29) 3.583 2_545
H(52) H(30) 2.260 .
H(52) H(41) 2.432 .
H(52) H(42) 3.185 .
H(52) H(47) 3.367 2_545
H(52) H(48) 2.839 .
H(52) H(48) 3.319 2_545
H(52) H(49) 2.859 .
H(52) H(50) 2.533 .
H(52) H(51) 2.846 .

loop_
_geom_torsion_atom_site_label_1
_geom_torsion_atom_site_label_2
_geom_torsion_atom_site_label_3
_geom_torsion_atom_site_label_4
_geom_torsion
C(7) N(1) C(8) C(9) 0.9(5)
C(8) N(1) C(7) C(6) -1.7(5)
C(22) N(2) C(23) C(24) -0.5(5)
C(23) N(2) C(22) C(21) 0.3(5)
C(41) N(3) C(42) C(43) -0.3(5)
C(42) N(3) C(41) C(40) -0.2(5)
C(56) N(4) C(57) C(58) -0.2(5)
C(57) N(4) C(56) C(55) 0.7(6)
C(2) C(1) C(4) C(3) 23.5(2)
C(2) C(1) C(4) C(25) 150.0(2)
C(4) C(1) C(2) C(3) -23.3(2)
C(4) C(1) C(2) C(10) -146.9(2)
C(2) C(1) C(5) C(6) -51.4(3)
C(2) C(1) C(5) C(9) 129.4(3)
C(5) C(1) C(2) C(3) -147.5(2)
C(5) C(1) C(2) C(10) 88.9(3)
C(4) C(1) C(5) C(6) -158.4(2)
C(4) C(1) C(5) C(9) 22.3(4)
C(5) C(1) C(4) C(3) 147.8(2)
C(5) C(1) C(4) C(25) -85.7(3)
C(1) C(2) C(3) C(4) 23.5(2)
C(1) C(2) C(3) C(20) 148.2(2)
C(1) C(2) C(10) C(11) 45.6(4)
C(1) C(2) C(10) C(19) -137.5(3)
C(3) C(2) C(10) C(11) -60.7(3)
C(3) C(2) C(10) C(19) 116.2(3)
C(10) C(2) C(3) C(4) 149.0(2)
C(10) C(2) C(3) C(20) -86.3(3)
C(2) C(3) C(4) C(1) -23.6(2)
C(2) C(3) C(4) C(25) -149.4(2)
C(2) C(3) C(20) C(21) 67.9(3)
C(2) C(3) C(20) C(24) -110.6(3)
C(4) C(3) C(20) C(21) 174.8(2)
C(4) C(3) C(20) C(24) -3.7(4)
C(20) C(3) C(4) C(1) -146.3(2)
C(20) C(3) C(4) C(25) 87.9(3)
C(1) C(4) C(25) C(26) 118.0(3)
C(1) C(4) C(25) C(34) -60.2(4)
C(3) C(4) C(25) C(26) -133.6(3)
C(3) C(4) C(25) C(34) 48.1(4)
C(1) C(5) C(6) C(7) -178.9(3)
C(1) C(5) C(9) C(8) 178.2(3)
C(6) C(5) C(9) C(8) -1.1(4)
C(9) C(5) C(6) C(7) 0.4(4)
C(5) C(6) C(7) N(1) 1.1(5)
N(1) C(8) C(9) C(5) 0.5(5)
C(2) C(10) C(11) C(12) 177.2(2)
C(2) C(10) C(19) C(18) -176.3(2)
C(11) C(10) C(19) C(18) 0.7(4)
C(19) C(10) C(11) C(12) 0.3(4)
C(10) C(11) C(12) C(13) -0.5(5)
C(11) C(12) C(13) C(14) -178.8(3)
C(11) C(12) C(13) C(18) -0.1(4)
C(12) C(13) C(14) C(15) 177.7(3)
C(12) C(13) C(18) C(17) -178.1(3)
C(12) C(13) C(18) C(19) 1.0(4)
C(14) C(13) C(18) C(17) 0.6(5)
C(14) C(13) C(18) C(19) 179.7(3)
C(18) C(13) C(14) C(15) -0.9(5)
C(13) C(14) C(15) C(16) 0.8(6)
C(14) C(15) C(16) C(17) -0.3(6)
C(15) C(16) C(17) C(18) -0.0(6)
C(16) C(17) C(18) C(13) -0.2(4)
C(16) C(17) C(18) C(19) -179.2(3)
C(13) C(18) C(19) C(10) -1.3(4)
C(17) C(18) C(19) C(10) 177.8(3)
C(3) C(20) C(21) C(22) -176.8(3)
C(3) C(20) C(24) C(23) 176.6(3)
C(21) C(20) C(24) C(23) -2.0(4)
C(24) C(20) C(21) C(22) 1.8(4)
C(20) C(21) C(22) N(2) -1.0(5)
N(2) C(23) C(24) C(20) 1.5(5)
C(4) C(25) C(26) C(27) -177.6(3)
C(4) C(25) C(34) C(33) 177.5(2)
C(26) C(25) C(34) C(33) -0.8(4)
C(34) C(25) C(26) C(27) 0.8(5)
C(25) C(26) C(27) C(28) 0.1(4)
C(26) C(27) C(28) C(29) 178.0(3)
C(26) C(27) C(28) C(33) -1.0(5)
C(27) C(28) C(29) C(30) -178.6(4)
C(27) C(28) C(33) C(32) -179.5(3)
C(27) C(28) C(33) C(34) 1.0(5)
C(29) C(28) C(33) C(32) 1.5(5)
C(29) C(28) C(33) C(34) -178.0(3)
C(33) C(28) C(29) C(30) 0.4(6)
C(28) C(29) C(30) C(31) -1.8(7)
C(29) C(30) C(31) C(32) 1.3(7)
C(30) C(31) C(32) C(33) 0.6(6)
C(31) C(32) C(33) C(28) -2.0(5)
C(31) C(32) C(33) C(34) 177.5(3)
C(28) C(33) C(34) C(25) -0.1(3)
C(32) C(33) C(34) C(25) -179.6(3)
C(36) C(35) C(38) C(37) -21.9(2)
C(36) C(35) C(38) C(59) -144.8(2)
C(38) C(35) C(36) C(37) 21.7(2)
C(38) C(35) C(36) C(44) 146.4(2)
C(36) C(35) C(39) C(40) 75.5(3)
C(36) C(35) C(39) C(43) -99.9(3)
C(39) C(35) C(36) C(37) 147.8(2)
C(39) C(35) C(36) C(44) -87.4(3)
C(38) C(35) C(39) C(40) -179.6(3)
C(38) C(35) C(39) C(43) 5.0(5)
C(39) C(35) C(38) C(37) -140.6(2)
C(39) C(35) C(38) C(59) 96.5(3)
C(35) C(36) C(37) C(38) -21.8(2)
C(35) C(36) C(37) C(54) -147.3(2)
C(35) C(36) C(44) C(45) -50.7(4)
C(35) C(36) C(44) C(53) 131.6(3)
C(37) C(36) C(44) C(45) 56.6(4)
C(37) C(36) C(44) C(53) -121.0(3)
C(44) C(36) C(37) C(38) -147.3(2)
C(44) C(36) C(37) C(54) 87.1(3)
C(36) C(37) C(38) C(35) 21.9(2)
C(36) C(37) C(38) C(59) 145.5(2)
C(36) C(37) C(54) C(55) -55.5(4)
C(36) C(37) C(54) C(58) 122.5(3)
C(38) C(37) C(54) C(55) -162.4(2)
C(38) C(37) C(54) C(58) 15.6(4)
C(54) C(37) C(38) C(35) 144.1(2)
C(54) C(37) C(38) C(59) -92.4(3)
C(35) C(38) C(59) C(60) 127.9(3)
C(35) C(38) C(59) C(68) -52.7(4)
C(37) C(38) C(59) C(60) 21.9(4)
C(37) C(38) C(59) C(68) -158.7(3)
C(35) C(39) C(40) C(41) -175.1(3)
C(35) C(39) C(43) C(42) 174.5(3)
C(40) C(39) C(43) C(42) -1.1(5)
C(43) C(39) C(40) C(41) 0.7(5)
C(39) C(40) C(41) N(3) -0.1(5)
N(3) C(42) C(43) C(39) 0.9(6)
C(36) C(44) C(45) C(46) -175.3(3)
C(36) C(44) C(53) C(52) 175.2(2)
C(45) C(44) C(53) C(52) -2.5(4)
C(53) C(44) C(45) C(46) 2.4(4)
C(44) C(45) C(46) C(47) -0.1(4)
C(45) C(46) C(47) C(48) 176.8(3)
C(45) C(46) C(47) C(52) -2.1(5)
C(46) C(47) C(48) C(49) -179.8(3)
C(46) C(47) C(52) C(51) -179.9(3)
C(46) C(47) C(52) C(53) 1.9(5)
C(48) C(47) C(52) C(51) 1.2(5)
C(48) C(47) C(52) C(53) -177.0(3)
C(52) C(47) C(48) C(49) -1.0(6)
C(47) C(48) C(49) C(50) 0.3(8)
C(48) C(49) C(50) C(51) 0.0(7)
C(49) C(50) C(51) C(52) 0.2(6)
C(50) C(51) C(52) C(47) -0.9(6)
C(50) C(51) C(52) C(53) 177.4(4)
C(47) C(52) C(53) C(44) 0.4(5)
C(51) C(52) C(53) C(44) -177.8(3)
C(37) C(54) C(55) C(56) 178.5(3)
C(37) C(54) C(58) C(57) -178.1(3)
C(55) C(54) C(58) C(57) -0.0(4)
C(58) C(54) C(55) C(56) 0.4(5)
C(54) C(55) C(56) N(4) -0.8(6)
N(4) C(57) C(58) C(54) -0.1(5)
C(38) C(59) C(60) C(61) -179.0(3)
C(38) C(59) C(68) C(67) -179.9(2)
C(60) C(59) C(68) C(67) -0.6(5)
C(68) C(59) C(60) C(61) 1.6(5)
C(59) C(60) C(61) C(62) -0.8(6)
C(60) C(61) C(62) C(63) -179.1(3)
C(60) C(61) C(62) C(67) -1.2(6)
C(61) C(62) C(63) C(64) 177.4(4)
C(61) C(62) C(67) C(66) -178.4(4)
C(61) C(62) C(67) C(68) 2.1(5)
C(63) C(62) C(67) C(66) -0.5(5)
C(63) C(62) C(67) C(68) -179.9(2)
C(67) C(62) C(63) C(64) -0.7(5)
C(62) C(63) C(64) C(65) 1.3(6)
C(63) C(64) C(65) C(66) -0.9(7)
C(64) C(65) C(66) C(67) -0.3(6)
C(65) C(66) C(67) C(62) 0.9(6)
C(65) C(66) C(67) C(68) -179.6(3)
C(62) C(67) C(68) C(59) -1.2(5)
C(66) C(67) C(68) C(59) 179.3(3)
